data_7226313
loop_
_publ_author_name
'Panda, Tarun Kanti Kanti'
'Anga, Srinivas'
'Banerjee, Indrani'
'Nayek, Hari Pada'

_publ_section_title
;
 Alkali Metal Complexes Having Sterically Bulky Bis-Iminopyrrolyl Ligands
 -- Control of Dimeric to Monomeric Complex
;
_journal_name_full 'RSC Adv.'
_journal_paper_doi 10.1039/C6RA13437H
_journal_year 2016
_chemical_formula_sum 'C72 H68 Li2 N6 O2'
_chemical_formula_weight 1063.20
_space_group_crystal_system triclinic
_space_group_IT_number 2
_space_group_name_Hall '-P 1'
_space_group_name_H-M_alt 'P -1'
_symmetry_space_group_name_Hall '-P 1'
_symmetry_space_group_name_H-M 'P -1'
_atom_sites_solution_hydrogens geom
_audit_creation_method SHELXL-2014/7
_audit_update_record
;
2016-08-02 deposited with the CCDC.
2016-08-18 downloaded from the CCDC.
;
_cell_angle_alpha 98.470(3)
_cell_angle_beta 92.153(3)
_cell_angle_gamma 107.438(3)
_cell_formula_units_Z 4
_cell_length_a 13.8108(5)
_cell_length_b 21.2028(8)
_cell_length_c 21.5594(7)
_cell_measurement_reflns_used 17700
_cell_measurement_temperature 150(2)
_cell_measurement_theta_max 70.920
_cell_measurement_theta_min 3.282
_cell_volume 5935.0(4)
_computing_cell_refinement
'CrysAlisPro, Agilent Technologies,Version 1.171.35.19 (release 27-10-2011CrysAlis171 .NET)(compiled Oct 27'
_computing_data_collection
'CrysAlisPro, Agilent Technologies,Version 1.171.35.19 (release 27-10-2011CrysAlis171 .NET)(compiled Oct 27'
_computing_data_reduction
'CrysAlisPro, Agilent Technologies,Version 1.171.35.19 (release 27-10-2011CrysAlis171 .NET)(compiled Oct 27'
_computing_molecular_graphics 'DIAMOND 3 & Olex 2.1'
_computing_publication_material WinGX
_computing_structure_refinement 'SHELXL-2014/7 (Sheldrick, 2014)'
_computing_structure_solution 'SHELXL-2014/7 (Sheldrick, 2014)'
_diffrn_ambient_temperature 150(2)
_diffrn_measured_fraction_theta_full 0.999
_diffrn_measured_fraction_theta_max 0.978
_diffrn_measurement_device_type 'SuperNova, Dual, Cu at zero, Eos'
_diffrn_radiation_type CuK\a
_diffrn_radiation_wavelength 1.54184
_diffrn_reflns_av_R_equivalents 0.0281
_diffrn_reflns_av_unetI/netI 0.0334
_diffrn_reflns_Laue_measured_fraction_full 0.999
_diffrn_reflns_Laue_measured_fraction_max 0.978
_diffrn_reflns_limit_h_max 16
_diffrn_reflns_limit_h_min -16
_diffrn_reflns_limit_k_max 25
_diffrn_reflns_limit_k_min -25
_diffrn_reflns_limit_l_max 16
_diffrn_reflns_limit_l_min -26
_diffrn_reflns_number 46701
_diffrn_reflns_point_group_measured_fraction_full 0.999
_diffrn_reflns_point_group_measured_fraction_max 0.978
_diffrn_reflns_theta_full 67.684
_diffrn_reflns_theta_max 70.920
_diffrn_reflns_theta_min 3.282
_exptl_absorpt_coefficient_mu 0.551
_exptl_absorpt_correction_T_max 1.00000
_exptl_absorpt_correction_T_min 0.90674
_exptl_absorpt_correction_type multi-scan
_exptl_crystal_colour colorless
_exptl_crystal_density_diffrn 1.190
_exptl_crystal_description plates
_exptl_crystal_F_000 2256
_exptl_crystal_size_max 0.23
_exptl_crystal_size_mid 0.20
_exptl_crystal_size_min 0.18
_refine_diff_density_max 0.491
_refine_diff_density_min -0.522
_refine_diff_density_rms 0.049
_refine_ls_extinction_method none
_refine_ls_goodness_of_fit_ref 1.046
_refine_ls_hydrogen_treatment constr
_refine_ls_matrix_type full
_refine_ls_number_parameters 1475
_refine_ls_number_reflns 22370
_refine_ls_number_restraints 1608
_refine_ls_restrained_S_all 1.066
_refine_ls_R_factor_all 0.0745
_refine_ls_R_factor_gt 0.0598
_refine_ls_shift/su_max 0.001
_refine_ls_shift/su_mean 0.000
_refine_ls_structure_factor_coef Fsqd
_refine_ls_weighting_details 'w=1/[\s^2^(Fo^2^)+(0.0910P)^2^+1.8080P] where P=(Fo^2^+2Fc^2^)/3'
_refine_ls_weighting_scheme calc
_refine_ls_wR_factor_gt 0.1638
_refine_ls_wR_factor_ref 0.1796
_reflns_Friedel_coverage 0.000
_reflns_number_gt 17596
_reflns_number_total 22370
_reflns_threshold_expression 'I > 2\s(I)'
_cod_data_source_file c6ra13437h2.cif
_cod_data_source_block 1Li
_cod_database_code 7226313
_shelx_shelxl_version_number 2014/7
_shelx_space_group_comment
;
The symmetry employed for this shelxl refinement is uniquely defined
by the following loop, which should always be used as a source of
symmetry information in preference to the above space-group names.
They are only intended as comments.
;

loop_
_space_group_symop_operation_xyz
'x, y, z'
'-x, -y, -z'

loop_
_atom_site_label
_atom_site_type_symbol
_atom_site_fract_x
_atom_site_fract_y
_atom_site_fract_z
_atom_site_U_iso_or_equiv
_atom_site_adp_type
_atom_site_occupancy
_atom_site_site_symmetry_order
_atom_site_calc_flag
_atom_site_refinement_flags_posn
_atom_site_refinement_flags_adp
_atom_site_refinement_flags_occupancy
_atom_site_disorder_assembly
_atom_site_disorder_group
Li1 Li 1.2151(2) 0.99741(14) 0.28473(13) 0.0332(6) Uani 1 1 d . U . . .
Li2 Li 1.1493(2) 1.09183(14) 0.31124(13) 0.0321(6) Uani 1 1 d . U . . .
Li3 Li 0.8399(2) 0.41069(14) 0.18440(13) 0.0337(6) Uani 1 1 d . U . . .
Li4 Li 0.7797(2) 0.50810(14) 0.20997(13) 0.0343(6) Uani 1 1 d . U . . .
N1 N 1.28749(10) 1.09638(6) 0.27491(6) 0.0285(3) Uani 1 1 d . U . . .
N2 N 1.34148(10) 1.00112(7) 0.33645(6) 0.0290(3) Uani 1 1 d . U . . .
N3 N 1.11724(10) 1.13453(7) 0.23871(7) 0.0331(3) Uani 1 1 d . U . . .
N4 N 1.07199(10) 0.99257(7) 0.31945(6) 0.0284(3) Uani 1 1 d . U . . .
N5 N 1.13788(10) 1.11552(7) 0.40474(6) 0.0301(3) Uani 1 1 d . U . . .
N6 N 1.13852(10) 0.91925(7) 0.21958(6) 0.0328(3) Uani 1 1 d . U . . .
N7 N 0.70206(10) 0.41044(7) 0.22017(6) 0.0302(3) Uani 1 1 d . U . . .
N8 N 0.86785(11) 0.36900(7) 0.25931(7) 0.0338(3) Uani 1 1 d . U . . .
N9 N 0.65466(10) 0.50799(7) 0.15796(6) 0.0313(3) Uani 1 1 d . U . . .
N10 N 0.92202(10) 0.50887(7) 0.17449(6) 0.0299(3) Uani 1 1 d . U . . .
N11 N 0.86008(11) 0.58670(7) 0.27373(6) 0.0332(3) Uani 1 1 d . U . . .
N12 N 0.85298(10) 0.38382(7) 0.09117(6) 0.0306(3) Uani 1 1 d . U . . .
O2 O 0.61350(12) 0.00554(8) 0.28594(7) 0.0572(4) Uani 1 1 d . U . . .
O3 O 1.37481(11) 0.49026(7) 0.21378(6) 0.0491(3) Uani 1 1 d . U . . .
C1 C 1.38688(12) 1.09922(8) 0.28876(8) 0.0302(3) Uani 1 1 d . U . . .
C2 C 1.45429(13) 1.14948(9) 0.26201(9) 0.0386(4) Uani 1 1 d . U . . .
H2 H 1.5250 1.1612 0.2653 0.046 Uiso 1 1 calc R U . . .
C3 C 1.39447(13) 1.17832(9) 0.22950(9) 0.0380(4) Uani 1 1 d . U . . .
H3 H 1.4172 1.2128 0.2063 0.046 Uiso 1 1 calc R U . . .
C4 C 1.29362(12) 1.14521(8) 0.23861(8) 0.0310(3) Uani 1 1 d . U . . .
C5 C 1.20330(13) 1.15963(8) 0.21723(8) 0.0329(4) Uani 1 1 d . U . . .
H5 H 1.2077 1.1876 0.1873 0.039 Uiso 1 1 calc R U . . .
C6 C 1.41131(12) 1.05176(8) 0.32343(7) 0.0297(3) Uani 1 1 d . U . . .
H6 H 1.4789 1.0580 0.3366 0.036 Uiso 1 1 calc R U . . .
C7 C 1.37203(12) 0.95643(8) 0.37358(8) 0.0306(3) Uani 1 1 d . U . . .
H7 H 1.4460 0.9734 0.3835 0.037 Uiso 1 1 calc R U . . .
C8 C 1.34449(13) 0.88597(8) 0.33516(8) 0.0319(3) Uani 1 1 d . U . . .
C9 C 1.41761(15) 0.86597(11) 0.30340(10) 0.0499(5) Uani 1 1 d . U . . .
H9 H 1.4825 0.8961 0.3040 0.060 Uiso 1 1 calc R U . . .
C10 C 1.39541(19) 0.80152(13) 0.27056(12) 0.0665(7) Uani 1 1 d . U . . .
H10 H 1.4459 0.7885 0.2498 0.080 Uiso 1 1 calc R U . . .
C11 C 1.30010(19) 0.75660(11) 0.26812(11) 0.0590(6) Uani 1 1 d . U . . .
H11 H 1.2857 0.7132 0.2462 0.071 Uiso 1 1 calc R U . . .
C12 C 1.22622(19) 0.77645(11) 0.29838(12) 0.0649(7) Uani 1 1 d . U . . .
H12 H 1.1609 0.7465 0.2965 0.078 Uiso 1 1 calc R U . . .
C13 C 1.24806(17) 0.84072(11) 0.33176(11) 0.0567(6) Uani 1 1 d . U . . .
H13 H 1.1972 0.8536 0.3522 0.068 Uiso 1 1 calc R U . . .
C14 C 1.32115(13) 0.95523(8) 0.43498(8) 0.0317(3) Uani 1 1 d . U . . .
C15 C 1.22832(14) 0.96703(10) 0.44078(8) 0.0402(4) Uani 1 1 d . U . . .
H15 H 1.1968 0.9780 0.4068 0.048 Uiso 1 1 calc R U . . .
C16 C 1.18172(15) 0.96277(10) 0.49648(9) 0.0435(4) Uani 1 1 d . U . . .
H16 H 1.1197 0.9713 0.4996 0.052 Uiso 1 1 calc R U . . .
C17 C 1.22632(16) 0.94597(10) 0.54728(8) 0.0432(4) Uani 1 1 d . U . . .
H17 H 1.1943 0.9423 0.5843 0.052 Uiso 1 1 calc R U . . .
C18 C 1.31911(18) 0.93467(12) 0.54226(9) 0.0533(5) Uani 1 1 d . U . . .
H18 H 1.3503 0.9236 0.5763 0.064 Uiso 1 1 calc R U . . .
C19 C 1.36628(16) 0.93970(11) 0.48665(9) 0.0462(5) Uani 1 1 d . U . . .
H19 H 1.4293 0.9325 0.4841 0.055 Uiso 1 1 calc R U . . .
C20 C 1.02676(13) 1.14684(9) 0.21038(8) 0.0350(4) Uani 1 1 d . U . . .
H20 H 1.0499 1.1861 0.1895 0.042 Uiso 1 1 calc R U . . .
C21 C 0.95884(13) 1.16147(8) 0.26088(8) 0.0350(4) Uani 1 1 d . U . . .
C22 C 0.99864(15) 1.18860(10) 0.32257(9) 0.0424(4) Uani 1 1 d . U . . .
H22 H 1.0679 1.1976 0.3332 0.051 Uiso 1 1 calc R U . . .
C23 C 0.93726(18) 1.20244(11) 0.36843(10) 0.0509(5) Uani 1 1 d . U . . .
H23 H 0.9655 1.2200 0.4095 0.061 Uiso 1 1 calc R U . . .
C24 C 0.83435(17) 1.19052(11) 0.35386(11) 0.0533(5) Uani 1 1 d . U . . .
H24 H 0.7928 1.1993 0.3848 0.064 Uiso 1 1 calc R U . . .
C25 C 0.79457(16) 1.16526(11) 0.29226(12) 0.0577(6) Uani 1 1 d . U . . .
H25 H 0.7257 1.1579 0.2816 0.069 Uiso 1 1 calc R U . . .
C26 C 0.85557(15) 1.15079(11) 0.24622(10) 0.0491(5) Uani 1 1 d . U . . .
H26 H 0.8273 1.1338 0.2051 0.059 Uiso 1 1 calc R U . . .
C27 C 0.97371(13) 1.08623(9) 0.16076(8) 0.0374(4) Uani 1 1 d . U . . .
C28 C 0.96073(19) 1.09306(12) 0.09841(10) 0.0562(5) Uani 1 1 d . U . . .
H28 H 0.9827 1.1354 0.0869 0.067 Uiso 1 1 calc R U . . .
C29 C 0.9151(2) 1.03710(14) 0.05278(11) 0.0726(7) Uani 1 1 d . U . . .
H29 H 0.9062 1.0423 0.0111 0.087 Uiso 1 1 calc R U . . .
C30 C 0.88302(19) 0.97419(13) 0.06873(11) 0.0614(6) Uani 1 1 d . U . . .
H30 H 0.8530 0.9369 0.0380 0.074 Uiso 1 1 calc R U . . .
C31 C 0.89563(16) 0.96666(11) 0.13069(10) 0.0507(5) Uani 1 1 d . U . . .
H31 H 0.8744 0.9242 0.1418 0.061 Uiso 1 1 calc R U . . .
C32 C 0.94011(14) 1.02251(10) 0.17657(9) 0.0432(4) Uani 1 1 d . U . . .
H32 H 0.9475 1.0172 0.2184 0.052 Uiso 1 1 calc R U . . .
C33 C 1.01860(12) 1.00720(8) 0.36913(8) 0.0304(3) Uani 1 1 d . U . . .
C34 C 0.92633(13) 0.95604(9) 0.36870(8) 0.0371(4) Uani 1 1 d . U . . .
H34 H 0.8777 0.9545 0.3976 0.045 Uiso 1 1 calc R U . . .
C35 C 0.92227(13) 0.90811(9) 0.31655(8) 0.0368(4) Uani 1 1 d . U . . .
H35 H 0.8700 0.8682 0.3033 0.044 Uiso 1 1 calc R U . . .
C36 C 1.01229(12) 0.93162(8) 0.28786(8) 0.0306(3) Uani 1 1 d . U . . .
C37 C 1.04768(13) 0.89696(8) 0.23488(8) 0.0329(4) Uani 1 1 d . U . . .
H37 H 1.0035 0.8578 0.2116 0.039 Uiso 1 1 calc R U . . .
C38 C 1.05904(12) 1.06850(8) 0.41396(8) 0.0316(3) Uani 1 1 d . U . . .
H38 H 1.0269 1.0740 0.4506 0.038 Uiso 1 1 calc R U . . .
C39 C 1.17910(12) 1.17201(8) 0.45690(8) 0.0323(3) Uani 1 1 d . U . . .
H39 H 1.1252 1.1742 0.4847 0.039 Uiso 1 1 calc R U . . .
C40 C 1.26584(13) 1.15992(8) 0.49414(8) 0.0339(4) Uani 1 1 d . U . . .
C41 C 1.33701(15) 1.13616(10) 0.46327(9) 0.0471(5) Uani 1 1 d . U . . .
H41 H 1.3298 1.1258 0.4196 0.057 Uiso 1 1 calc R U . . .
C42 C 1.41828(18) 1.12757(12) 0.49597(10) 0.0565(6) Uani 1 1 d . U . . .
H42 H 1.4659 1.1120 0.4744 0.068 Uiso 1 1 calc R U . . .
C43 C 1.4290(2) 1.14208(13) 0.56067(11) 0.0631(6) Uani 1 1 d . U . . .
H43 H 1.4833 1.1356 0.5829 0.076 Uiso 1 1 calc R U . . .
C44 C 1.3606(2) 1.16582(15) 0.59187(10) 0.0697(7) Uani 1 1 d . U . . .
H44 H 1.3688 1.1763 0.6356 0.084 Uiso 1 1 calc R U . . .
C45 C 1.27790(18) 1.17471(12) 0.55919(9) 0.0530(5) Uani 1 1 d . U . . .
H45 H 1.2309 1.1906 0.5811 0.064 Uiso 1 1 calc R U . . .
C46 C 1.21889(13) 1.23873(8) 0.43365(8) 0.0340(4) Uani 1 1 d . U . . .
C47 C 1.19769(15) 1.29457(9) 0.46562(9) 0.0446(4) Uani 1 1 d . U . . .
H47 H 1.1548 1.2896 0.4980 0.054 Uiso 1 1 calc R U . . .
C48 C 1.24014(19) 1.35741(10) 0.44945(11) 0.0576(6) Uani 1 1 d . U . . .
H48 H 1.2262 1.3945 0.4713 0.069 Uiso 1 1 calc R U . . .
C49 C 1.30277(19) 1.36500(10) 0.40127(11) 0.0595(6) Uani 1 1 d . U . . .
H49 H 1.3313 1.4072 0.3905 0.071 Uiso 1 1 calc R U . . .
C50 C 1.32339(18) 1.30995(11) 0.36881(10) 0.0546(5) Uani 1 1 d . U . . .
H50 H 1.3653 1.3151 0.3359 0.065 Uiso 1 1 calc R U . . .
C51 C 1.28198(14) 1.24698(9) 0.38497(9) 0.0414(4) Uani 1 1 d . U . . .
H51 H 1.2966 1.2102 0.3631 0.050 Uiso 1 1 calc R U . . .
C52 C 1.17707(13) 0.88291(9) 0.16759(8) 0.0383(4) Uani 1 1 d . U . . .
H52 H 1.2182 0.8591 0.1866 0.046 Uiso 1 1 calc R U . . .
C53 C 1.09376(13) 0.83037(9) 0.12298(8) 0.0366(4) Uani 1 1 d . U . . .
C54 C 1.07266(15) 0.76271(9) 0.12709(9) 0.0421(4) Uani 1 1 d . U . . .
H54 H 1.1114 0.7497 0.1561 0.051 Uiso 1 1 calc R U . . .
C55 C 0.99437(16) 0.71430(10) 0.08836(9) 0.0465(5) Uani 1 1 d . U . . .
H55 H 0.9812 0.6692 0.0912 0.056 Uiso 1 1 calc R U . . .
C56 C 0.93621(15) 0.73340(10) 0.04566(9) 0.0451(4) Uani 1 1 d . U . . .
H56 H 0.8836 0.7012 0.0198 0.054 Uiso 1 1 calc R U . . .
C57 C 0.95631(15) 0.80064(10) 0.04149(9) 0.0461(5) Uani 1 1 d . U . . .
H57 H 0.9170 0.8136 0.0129 0.055 Uiso 1 1 calc R U . . .
C58 C 1.03508(15) 0.84883(9) 0.07996(9) 0.0420(4) Uani 1 1 d . U . . .
H58 H 1.0484 0.8938 0.0767 0.050 Uiso 1 1 calc R U . . .
C59 C 1.24828(15) 0.93318(11) 0.13292(9) 0.0495(5) Uani 1 1 d . U . . .
C60 C 1.33125(17) 0.91787(15) 0.10753(11) 0.0695(7) Uani 1 1 d . U . . .
H60 H 1.3432 0.8779 0.1123 0.083 Uiso 1 1 calc R U . . .
C61 C 1.3968(2) 0.9630(2) 0.07472(13) 0.0931(11) Uani 1 1 d . U . . .
H61 H 1.4525 0.9530 0.0579 0.112 Uiso 1 1 calc R U . . .
C62 C 1.3792(3) 1.02231(19) 0.06719(13) 0.0983(12) Uani 1 1 d . U . . .
H62 H 1.4227 1.0520 0.0452 0.118 Uiso 1 1 calc R U . . .
C63 C 1.2971(3) 1.03739(14) 0.09221(12) 0.0874(10) Uani 1 1 d . U . . .
H63 H 1.2851 1.0773 0.0870 0.105 Uiso 1 1 calc R U . . .
C64 C 1.2315(2) 0.99307(11) 0.12551(10) 0.0618(6) Uani 1 1 d . U . . .
H64 H 1.1766 1.0038 0.1427 0.074 Uiso 1 1 calc R U . . .
C65 C 0.69237(13) 0.36188(8) 0.25736(8) 0.0325(3) Uani 1 1 d . U . . .
C66 C 0.59015(14) 0.33094(9) 0.26591(9) 0.0398(4) Uani 1 1 d . U . . .
H66 H 0.5650 0.2971 0.2895 0.048 Uiso 1 1 calc R U . . .
C67 C 0.53383(13) 0.36078(9) 0.23215(9) 0.0408(4) Uani 1 1 d . U . . .
H67 H 0.4633 0.3505 0.2282 0.049 Uiso 1 1 calc R U . . .
C68 C 0.60412(12) 0.40951(8) 0.20519(8) 0.0330(4) Uani 1 1 d . U . . .
C69 C 0.58292(12) 0.45783(8) 0.17033(8) 0.0324(3) Uani 1 1 d . U . . .
H69 H 0.5159 0.4525 0.1565 0.039 Uiso 1 1 calc R U . . .
C70 C 0.78023(13) 0.34535(8) 0.27957(8) 0.0343(4) Uani 1 1 d . U . . .
H70 H 0.7732 0.3169 0.3092 0.041 Uiso 1 1 calc R U . . .
C71 C 0.62671(13) 0.55513(8) 0.12263(8) 0.0333(4) Uani 1 1 d . U . . .
H71 H 0.5531 0.5383 0.1112 0.040 Uiso 1 1 calc R U . . .
C72 C 0.65109(13) 0.62324(8) 0.16539(8) 0.0334(4) Uani 1 1 d . U . . .
C73 C 0.59026(14) 0.63015(9) 0.21423(9) 0.0402(4) Uani 1 1 d . U . . .
H73 H 0.5368 0.5934 0.2206 0.048 Uiso 1 1 calc R U . . .
C74 C 0.60823(15) 0.69112(10) 0.25350(9) 0.0464(5) Uani 1 1 d . U . . .
H74 H 0.5668 0.6950 0.2860 0.056 Uiso 1 1 calc R U . . .
C75 C 0.68695(17) 0.74594(10) 0.24475(10) 0.0518(5) Uani 1 1 d . U . . .
H75 H 0.6980 0.7871 0.2705 0.062 Uiso 1 1 calc R U . . .
C76 C 0.7489(2) 0.73932(11) 0.19773(12) 0.0673(7) Uani 1 1 d . U . . .
H76 H 0.8033 0.7759 0.1923 0.081 Uiso 1 1 calc R U . . .
C77 C 0.73131(18) 0.67855(11) 0.15817(11) 0.0580(6) Uani 1 1 d . U . . .
H77 H 0.7739 0.6749 0.1264 0.070 Uiso 1 1 calc R U . . .
C78 C 0.68037(14) 0.55902(9) 0.06242(8) 0.0365(4) Uani 1 1 d . U . . .
C79 C 0.63473(16) 0.57146(11) 0.00896(9) 0.0486(5) Uani 1 1 d . U . . .
H79 H 0.5705 0.5770 0.0099 0.058 Uiso 1 1 calc R U . . .
C80 C 0.68441(18) 0.57574(11) -0.04603(10) 0.0551(5) Uani 1 1 d . U . . .
H80 H 0.6533 0.5845 -0.0814 0.066 Uiso 1 1 calc R U . . .
C81 C 0.77949(17) 0.56711(10) -0.04843(9) 0.0504(5) Uani 1 1 d . U . . .
H81 H 0.8122 0.5693 -0.0853 0.060 Uiso 1 1 calc R U . . .
C82 C 0.82522(16) 0.55518(10) 0.00466(9) 0.0453(4) Uani 1 1 d . U . . .
H82 H 0.8893 0.5494 0.0035 0.054 Uiso 1 1 calc R U . . .
C83 C 0.95537(13) 0.35460(9) 0.28859(8) 0.0363(4) Uani 1 1 d . U . . .
H83 H 0.9296 0.3156 0.3096 0.044 Uiso 1 1 calc R U . . .
C84 C 1.02300(13) 0.33817(8) 0.23868(8) 0.0351(4) Uani 1 1 d . U . . .
C85 C 0.98309(15) 0.31082(9) 0.17705(9) 0.0411(4) Uani 1 1 d . U . . .
H85 H 0.9140 0.3024 0.1663 0.049 Uiso 1 1 calc R U . . .
C86 C 1.04415(17) 0.29596(10) 0.13139(9) 0.0473(5) Uani 1 1 d . U . . .
H86 H 1.0160 0.2785 0.0903 0.057 Uiso 1 1 calc R U . . .
C87 C 1.14655(16) 0.30675(10) 0.14628(10) 0.0489(5) Uani 1 1 d . U . . .
H87 H 1.1878 0.2972 0.1154 0.059 Uiso 1 1 calc R U . . .
C88 C 1.18673(15) 0.33192(10) 0.20782(11) 0.0520(5) Uani 1 1 d . U . . .
H88 H 1.2552 0.3383 0.2187 0.062 Uiso 1 1 calc R U . . .
C89 C 1.12574(14) 0.34768(10) 0.25355(10) 0.0456(4) Uani 1 1 d . U . . .
H89 H 1.1540 0.3648 0.2947 0.055 Uiso 1 1 calc R U . . .
C90 C 1.01068(14) 0.41483(10) 0.33795(8) 0.0390(4) Uani 1 1 d . U . . .
C91 C 1.04783(15) 0.47828(10) 0.32186(9) 0.0445(4) Uani 1 1 d . U . . .
H91 H 1.0404 0.4836 0.2801 0.053 Uiso 1 1 calc R U . . .
C92 C 1.09594(16) 0.53384(11) 0.36720(11) 0.0532(5) Uani 1 1 d . U . . .
H92 H 1.1196 0.5761 0.3558 0.064 Uiso 1 1 calc R U . . .
C93 C 1.10862(19) 0.52624(13) 0.42937(11) 0.0623(6) Uani 1 1 d . U . . .
H93 H 1.1414 0.5632 0.4598 0.075 Uiso 1 1 calc R U . . .
C94 C 1.0724(2) 0.46357(14) 0.44586(11) 0.0676(7) Uani 1 1 d . U . . .
H94 H 1.0809 0.4584 0.4876 0.081 Uiso 1 1 calc R U . . .
C95 C 1.02326(18) 0.40779(12) 0.40057(9) 0.0540(5) Uani 1 1 d . U . . .
H95 H 0.9988 0.3657 0.4123 0.065 Uiso 1 1 calc R U . . .
C96 C 0.97306(12) 0.49274(8) 0.12399(8) 0.0326(3) Uani 1 1 d . U . . .
C97 C 1.06539(13) 0.54337(9) 0.12235(9) 0.0387(4) Uani 1 1 d . U . . .
H97 H 1.1127 0.5438 0.0927 0.046 Uiso 1 1 calc R U . . .
C98 C 1.07163(13) 0.59240(9) 0.17376(9) 0.0383(4) Uani 1 1 d . U . . .
H98 H 1.1244 0.6323 0.1856 0.046 Uiso 1 1 calc R U . . .
C99 C 0.98318(12) 0.57034(8) 0.20435(8) 0.0318(3) Uani 1 1 d . U . . .
C100 C 0.95045(13) 0.60702(8) 0.25718(8) 0.0342(4) Uani 1 1 d . U . . .
H100 H 0.9962 0.6462 0.2795 0.041 Uiso 1 1 calc R U . . .
C101 C 0.93187(12) 0.43019(8) 0.08104(8) 0.0332(4) Uani 1 1 d . U . . .
H101 H 0.9639 0.4233 0.0446 0.040 Uiso 1 1 calc R U . . .
C102 C 0.81544(12) 0.32474(8) 0.04140(8) 0.0321(3) Uani 1 1 d . U . . .
H102 H 0.8736 0.3182 0.0197 0.039 Uiso 1 1 calc R U . . .
C103 C 0.74004(14) 0.33478(10) -0.00660(9) 0.0407(4) Uani 1 1 d . U . . .
C104 C 0.69479(18) 0.38371(11) 0.00393(13) 0.0661(7) Uani 1 1 d . U . . .
H104 H 0.7093 0.4129 0.0422 0.079 Uiso 1 1 calc R U . . .
C105 C 0.6267(2) 0.39045(15) -0.04225(18) 0.0966(11) Uani 1 1 d . U . . .
H105 H 0.5984 0.4253 -0.0352 0.116 Uiso 1 1 calc R U . . .
C106 C 0.6015(3) 0.3473(2) -0.09673(17) 0.1023(12) Uani 1 1 d . U . . .
H106 H 0.5542 0.3512 -0.1266 0.123 Uiso 1 1 calc R U . . .
C107 C 0.6449(3) 0.2984(2) -0.10784(13) 0.1069(12) Uani 1 1 d . U . . .
H107 H 0.6275 0.2684 -0.1456 0.128 Uiso 1 1 calc R U . . .
C108 C 0.7150(2) 0.29234(17) -0.06369(10) 0.0793(9) Uani 1 1 d . U . . .
H108 H 0.7460 0.2591 -0.0726 0.095 Uiso 1 1 calc R U . . .
C109 C 0.76452(13) 0.26179(8) 0.06846(8) 0.0347(4) Uani 1 1 d . U . . .
C110 C 0.69278(14) 0.26176(10) 0.11169(9) 0.0424(4) Uani 1 1 d . U . . .
H110 H 0.6789 0.3013 0.1265 0.051 Uiso 1 1 calc R U . . .
C111 C 0.64147(18) 0.20298(11) 0.13300(10) 0.0584(6) Uani 1 1 d . U . . .
H111 H 0.5939 0.2035 0.1623 0.070 Uiso 1 1 calc R U . . .
C112 C 0.6607(2) 0.14362(12) 0.11093(12) 0.0674(7) Uani 1 1 d . U . . .
H112 H 0.6258 0.1043 0.1250 0.081 Uiso 1 1 calc R U . . .
C113 C 0.7319(2) 0.14331(11) 0.06813(13) 0.0654(7) Uani 1 1 d . U . . .
H113 H 0.7453 0.1036 0.0533 0.078 Uiso 1 1 calc R U . . .
C114 C 0.78414(16) 0.20212(10) 0.04672(10) 0.0500(5) Uani 1 1 d . U . . .
H114 H 0.8323 0.2014 0.0178 0.060 Uiso 1 1 calc R U . . .
C115 C 0.82460(13) 0.62622(9) 0.32489(8) 0.0367(4) Uani 1 1 d . U . . .
H115 H 0.7869 0.6514 0.3048 0.044 Uiso 1 1 calc R U . . .
C116 C 0.90911(13) 0.67757(9) 0.36946(8) 0.0355(4) Uani 1 1 d . U . . .
C117 C 0.93003(14) 0.74555(9) 0.36729(9) 0.0395(4) Uani 1 1 d . U . . .
H117 H 0.8916 0.7593 0.3388 0.047 Uiso 1 1 calc R U . . .
C118 C 1.00752(15) 0.79331(10) 0.40717(9) 0.0445(4) Uani 1 1 d . U . . .
H118 H 1.0201 0.8387 0.4057 0.053 Uiso 1 1 calc R U . . .
C119 C 1.06557(15) 0.77317(10) 0.44885(9) 0.0481(5) Uani 1 1 d . U . . .
H119 H 1.1179 0.8049 0.4754 0.058 Uiso 1 1 calc R U . . .
C120 C 1.04578(15) 0.70539(11) 0.45115(9) 0.0473(5) Uani 1 1 d . U . . .
H120 H 1.0852 0.6918 0.4791 0.057 Uiso 1 1 calc R U . . .
C121 C 0.96749(14) 0.65781(10) 0.41192(9) 0.0409(4) Uani 1 1 d . U . . .
H121 H 0.9542 0.6126 0.4141 0.049 Uiso 1 1 calc R U . . .
C122 C 0.74889(15) 0.57908(11) 0.35986(9) 0.0472(5) Uani 1 1 d . U . . .
C123 C 0.66994(16) 0.59898(15) 0.38588(10) 0.0638(7) Uani 1 1 d . U . . .
H123 H 0.6636 0.6406 0.3817 0.077 Uiso 1 1 calc R U . . .
C124 C 0.59974(19) 0.5559(2) 0.41853(12) 0.0882(10) Uani 1 1 d . U . . .
H124 H 0.5462 0.5689 0.4352 0.106 Uiso 1 1 calc R U . . .
C125 C 0.6099(3) 0.49474(19) 0.42591(13) 0.1000(12) Uani 1 1 d . U . . .
H125 H 0.5638 0.4666 0.4479 0.120 Uiso 1 1 calc R U . . .
C126 C 0.6879(3) 0.47575(14) 0.40087(14) 0.1020(12) Uani 1 1 d . U . . .
H126 H 0.6946 0.4344 0.4059 0.122 Uiso 1 1 calc R U . . .
C127 C 0.7576(2) 0.51711(11) 0.36781(12) 0.0726(8) Uani 1 1 d . U . . .
H127 H 0.8103 0.5032 0.3510 0.087 Uiso 1 1 calc R U . . .
C132 C 0.5808(2) 0.00223(15) 0.22270(11) 0.0732(7) Uani 1 1 d . U . . .
H13A H 0.5992 0.0469 0.2120 0.088 Uiso 1 1 calc R U . . .
H13B H 0.5073 -0.0170 0.2162 0.088 Uiso 1 1 calc R U . . .
C133 C 0.6297(3) -0.03993(19) 0.18189(14) 0.0937(10) Uani 1 1 d . U . . .
H13C H 0.6833 -0.0126 0.1606 0.112 Uiso 1 1 calc R U . . .
H13D H 0.5802 -0.0723 0.1507 0.112 Uiso 1 1 calc R U . . .
C134 C 0.6730(2) -0.07464(14) 0.22782(14) 0.0731(7) Uani 1 1 d . U . . .
H13E H 0.6240 -0.1168 0.2330 0.088 Uiso 1 1 calc R U . . .
H13F H 0.7351 -0.0827 0.2144 0.088 Uiso 1 1 calc R U . . .
C135 C 0.69325(18) -0.02427(13) 0.28666(12) 0.0607(6) Uani 1 1 d . U . . .
H13G H 0.6928 -0.0458 0.3234 0.073 Uiso 1 1 calc R U . . .
H13H H 0.7590 0.0094 0.2874 0.073 Uiso 1 1 calc R U . . .
C136 C 1.39619(17) 0.48928(11) 0.27858(10) 0.0516(5) Uani 1 1 d . U . . .
H13I H 1.4689 0.4993 0.2884 0.062 Uiso 1 1 calc R U . . .
H13J H 1.3619 0.4454 0.2886 0.062 Uiso 1 1 calc R U . . .
C137 C 1.3585(3) 0.54145(18) 0.31587(12) 0.0865(10) Uani 1 1 d . U . . .
H13K H 1.4137 0.5745 0.3430 0.104 Uiso 1 1 calc R U . . .
H13L H 1.3056 0.5210 0.3416 0.104 Uiso 1 1 calc R U . . .
C138 C 1.31681(18) 0.57334(12) 0.26750(12) 0.0606(6) Uani 1 1 d . U . . .
H13M H 1.2550 0.5826 0.2798 0.073 Uiso 1 1 calc R U . . .
H13N H 1.3664 0.6146 0.2609 0.073 Uiso 1 1 calc R U . . .
C139 C 1.29570(17) 0.52040(11) 0.20959(10) 0.0518(5) Uani 1 1 d . U . . .
H13O H 1.2293 0.4875 0.2092 0.062 Uiso 1 1 calc R U . . .
H13P H 1.2979 0.5403 0.1717 0.062 Uiso 1 1 calc R U . . .
C160 C 0.77676(14) 0.55172(9) 0.05985(8) 0.0399(4) Uani 1 1 d . U . . .
H160 H 0.8092 0.5444 0.0955 0.048 Uiso 1 1 calc R U . . .
O0AA O 0.2921(3) 0.2141(3) 0.02439(18) 0.213(2) Uani 1 1 d D U . . .
C4AA C 0.4545(4) 0.2245(4) 0.0129(3) 0.231(4) Uani 1 1 d D U . . .
H4AD H 0.4886 0.2642 -0.0045 0.277 Uiso 0.5 1 calc R U P A 2
H4AC H 0.5043 0.2068 0.0307 0.277 Uiso 0.5 1 calc R U P A 2
H4AB H 0.5109 0.2651 0.0139 0.277 Uiso 0.5 1 calc R U P B 1
H4AA H 0.4812 0.1896 0.0233 0.277 Uiso 0.5 1 calc R U P B 1
C1AA C 0.3804(6) 0.2366(4) 0.0590(3) 0.191(3) Uani 1 1 d D U . . .
H1AA H 0.3801 0.2119 0.0935 0.230 Uiso 1 1 calc R U . . .
H1AB H 0.3964 0.2839 0.0758 0.230 Uiso 1 1 calc R U . . .
C1A C 0.3779(9) 0.1735(6) -0.0331(6) 0.158(5) Uiso 0.5 1 d D . P C 2
H1AC H 0.3395 0.1344 -0.0162 0.189 Uiso 0.5 1 calc R U P C 2
H1AD H 0.4039 0.1608 -0.0727 0.189 Uiso 0.5 1 calc R U P C 2
C1B C 0.2924(9) 0.1944(8) -0.0347(6) 0.187(6) Uiso 0.5 1 d D . P C 1
H1BA H 0.2615 0.2199 -0.0584 0.224 Uiso 0.5 1 calc R U P C 1
H1BB H 0.2527 0.1474 -0.0456 0.224 Uiso 0.5 1 calc R U P C 1
O5AA O 0.7148(3) 0.2822(2) 0.48131(17) 0.1733(16) Uani 1 1 d D U . D 1
C9AA C 0.6771(4) 0.2784(3) 0.5382(2) 0.161(2) Uani 1 1 d D U . D 1
H9AA H 0.7312 0.2968 0.5719 0.193 Uiso 1 1 calc R U . D 1
H9AB H 0.6414 0.2323 0.5418 0.193 Uiso 1 1 calc R U . D 1
C6AA C 0.6372(5) 0.2805(4) 0.4402(3) 0.176(2) Uani 1 1 d D U . D 1
H6AA H 0.6071 0.2352 0.4176 0.211 Uiso 1 1 calc R U . D 1
H6AB H 0.6633 0.3095 0.4098 0.211 Uiso 1 1 calc R U . D 1
C8AA C 0.6066(4) 0.3186(3) 0.5400(3) 0.188(3) Uani 1 1 d D U . D 1
H8AA H 0.6432 0.3661 0.5517 0.226 Uiso 1 1 calc R U . D 1
H8AB H 0.5562 0.3057 0.5698 0.226 Uiso 1 1 calc R U . D 1
C0 C 0.5572(4) 0.3030(3) 0.4738(4) 0.188(3) Uani 1 1 d D U . D 1
H0A H 0.4925 0.2677 0.4691 0.225 Uiso 1 1 calc R U . D 1
H0B H 0.5478 0.3424 0.4598 0.225 Uiso 1 1 calc R U . D 1
C1C C 0.3970(7) 0.2034(6) -0.0511(4) 0.127(3) Uiso 0.5 1 d D . P C 1
H1CA H 0.4184 0.2379 -0.0771 0.153 Uiso 0.5 1 calc R U P C 1
H1CB H 0.4049 0.1619 -0.0726 0.153 Uiso 0.5 1 calc R U P C 1
C1D C 0.3214(7) 0.2301(5) -0.0342(4) 0.108(3) Uiso 0.5 1 d D . P C 2
H1DA H 0.3669 0.2752 -0.0328 0.130 Uiso 0.5 1 calc R U P C 2
H1DB H 0.2657 0.2189 -0.0667 0.130 Uiso 0.5 1 calc R U P C 2

loop_
_atom_site_aniso_label
_atom_site_aniso_U_11
_atom_site_aniso_U_22
_atom_site_aniso_U_33
_atom_site_aniso_U_23
_atom_site_aniso_U_13
_atom_site_aniso_U_12
Li1 0.0314(13) 0.0293(13) 0.0352(14) 0.0016(11) 0.0013(11) 0.0056(11)
Li2 0.0329(14) 0.0313(14) 0.0328(13) 0.0075(11) 0.0041(11) 0.0096(11)
Li3 0.0322(14) 0.0338(14) 0.0349(14) 0.0065(11) 0.0057(11) 0.0088(11)
Li4 0.0294(13) 0.0327(14) 0.0363(14) 0.0019(11) 0.0010(11) 0.0046(11)
N1 0.0265(6) 0.0263(7) 0.0310(7) 0.0046(5) 0.0038(5) 0.0054(5)
N2 0.0274(7) 0.0288(7) 0.0300(7) 0.0038(5) 0.0038(5) 0.0082(5)
N3 0.0301(7) 0.0338(7) 0.0361(7) 0.0096(6) 0.0006(6) 0.0092(6)
N4 0.0269(6) 0.0275(7) 0.0290(6) 0.0037(5) 0.0020(5) 0.0062(5)
N5 0.0282(7) 0.0292(7) 0.0311(7) 0.0018(5) 0.0032(5) 0.0078(5)
N6 0.0318(7) 0.0310(7) 0.0320(7) 0.0001(6) 0.0030(6) 0.0067(6)
N7 0.0272(7) 0.0279(7) 0.0330(7) 0.0030(5) 0.0047(5) 0.0055(5)
N8 0.0313(7) 0.0344(7) 0.0360(7) 0.0094(6) 0.0030(6) 0.0089(6)
N9 0.0303(7) 0.0292(7) 0.0326(7) 0.0027(5) 0.0050(5) 0.0074(6)
N10 0.0274(7) 0.0284(7) 0.0311(7) 0.0039(5) 0.0033(5) 0.0048(5)
N11 0.0333(7) 0.0316(7) 0.0311(7) 0.0008(6) 0.0015(6) 0.0070(6)
N12 0.0291(7) 0.0299(7) 0.0313(7) 0.0032(5) 0.0035(5) 0.0078(6)
O2 0.0517(9) 0.0655(10) 0.0544(9) 0.0054(7) 0.0049(7) 0.0203(7)
O3 0.0456(8) 0.0547(8) 0.0458(7) 0.0035(6) 0.0063(6) 0.0154(6)
C1 0.0260(7) 0.0288(8) 0.0335(8) 0.0034(6) 0.0039(6) 0.0058(6)
C2 0.0264(8) 0.0360(9) 0.0522(10) 0.0124(8) 0.0069(7) 0.0052(7)
C3 0.0333(9) 0.0334(9) 0.0467(10) 0.0152(8) 0.0084(7) 0.0046(7)
C4 0.0309(8) 0.0270(8) 0.0336(8) 0.0057(6) 0.0054(6) 0.0061(6)
C5 0.0352(9) 0.0298(8) 0.0335(8) 0.0095(7) 0.0048(7) 0.0076(7)
C6 0.0257(7) 0.0305(8) 0.0312(8) 0.0015(6) 0.0031(6) 0.0077(6)
C7 0.0266(8) 0.0315(8) 0.0340(8) 0.0067(6) 0.0020(6) 0.0091(6)
C8 0.0342(8) 0.0312(8) 0.0312(8) 0.0074(7) 0.0038(6) 0.0104(7)
C9 0.0391(10) 0.0517(12) 0.0519(11) -0.0086(9) 0.0076(8) 0.0112(9)
C10 0.0566(13) 0.0639(15) 0.0726(15) -0.0224(12) 0.0038(11) 0.0252(11)
C11 0.0730(15) 0.0372(11) 0.0613(13) -0.0069(9) -0.0002(11) 0.0165(10)
C12 0.0638(14) 0.0421(12) 0.0694(15) -0.0037(10) 0.0169(12) -0.0079(10)
C13 0.0468(11) 0.0468(12) 0.0631(13) -0.0063(10) 0.0218(10) -0.0001(9)
C14 0.0338(8) 0.0291(8) 0.0310(8) 0.0039(6) 0.0021(6) 0.0088(7)
C15 0.0393(9) 0.0523(11) 0.0341(9) 0.0121(8) 0.0058(7) 0.0191(8)
C16 0.0431(10) 0.0528(11) 0.0391(9) 0.0107(8) 0.0121(8) 0.0191(9)
C17 0.0553(11) 0.0433(10) 0.0316(9) 0.0072(8) 0.0102(8) 0.0148(9)
C18 0.0621(13) 0.0709(14) 0.0360(10) 0.0186(9) 0.0026(9) 0.0297(11)
C19 0.0466(11) 0.0610(13) 0.0405(10) 0.0142(9) 0.0035(8) 0.0279(10)
C20 0.0319(8) 0.0362(9) 0.0388(9) 0.0137(7) 0.0016(7) 0.0101(7)
C21 0.0338(9) 0.0297(8) 0.0432(9) 0.0112(7) 0.0025(7) 0.0099(7)
C22 0.0444(10) 0.0437(10) 0.0440(10) 0.0107(8) -0.0003(8) 0.0199(8)
C23 0.0645(13) 0.0527(12) 0.0454(11) 0.0125(9) 0.0078(9) 0.0307(10)
C24 0.0578(12) 0.0442(11) 0.0637(13) 0.0126(10) 0.0235(10) 0.0203(10)
C25 0.0335(10) 0.0528(13) 0.0825(15) -0.0015(11) 0.0094(10) 0.0124(9)
C26 0.0358(10) 0.0501(12) 0.0562(12) -0.0027(9) -0.0015(8) 0.0115(9)
C27 0.0330(9) 0.0460(10) 0.0366(9) 0.0087(7) 0.0022(7) 0.0167(8)
C28 0.0775(16) 0.0564(13) 0.0392(10) 0.0120(9) 0.0024(10) 0.0257(11)
C29 0.108(2) 0.0746(17) 0.0353(11) 0.0024(11) -0.0041(12) 0.0328(15)
C30 0.0707(15) 0.0623(14) 0.0475(12) -0.0113(10) -0.0058(10) 0.0262(12)
C31 0.0450(11) 0.0463(11) 0.0564(12) -0.0001(9) -0.0005(9) 0.0124(9)
C32 0.0391(10) 0.0451(10) 0.0431(10) 0.0079(8) -0.0008(8) 0.0097(8)
C33 0.0274(8) 0.0296(8) 0.0330(8) 0.0048(6) 0.0043(6) 0.0068(6)
C34 0.0302(8) 0.0341(9) 0.0435(10) 0.0037(7) 0.0105(7) 0.0051(7)
C35 0.0305(8) 0.0284(8) 0.0449(10) 0.0022(7) 0.0051(7) 0.0009(7)
C36 0.0292(8) 0.0268(8) 0.0332(8) 0.0038(6) 0.0009(6) 0.0057(6)
C37 0.0324(8) 0.0282(8) 0.0335(8) 0.0021(6) 0.0006(7) 0.0043(7)
C38 0.0283(8) 0.0337(8) 0.0328(8) 0.0035(7) 0.0063(6) 0.0101(7)
C39 0.0305(8) 0.0319(8) 0.0315(8) -0.0012(7) 0.0045(6) 0.0079(7)
C40 0.0371(9) 0.0281(8) 0.0326(8) 0.0027(6) 0.0012(7) 0.0054(7)
C41 0.0509(11) 0.0556(12) 0.0366(9) -0.0052(8) -0.0054(8) 0.0263(10)
C42 0.0611(13) 0.0633(14) 0.0505(11) -0.0062(10) -0.0093(10) 0.0365(11)
C43 0.0737(16) 0.0738(16) 0.0502(12) 0.0034(11) -0.0145(11) 0.0410(13)
C44 0.0890(18) 0.097(2) 0.0321(10) 0.0039(11) -0.0057(11) 0.0473(16)
C45 0.0615(13) 0.0682(14) 0.0351(10) 0.0057(9) 0.0073(9) 0.0296(11)
C46 0.0309(8) 0.0318(9) 0.0362(8) 0.0004(7) -0.0061(7) 0.0087(7)
C47 0.0479(11) 0.0381(10) 0.0460(10) -0.0039(8) -0.0073(8) 0.0171(8)
C48 0.0746(15) 0.0337(10) 0.0618(13) -0.0025(9) -0.0186(11) 0.0205(10)
C49 0.0771(16) 0.0340(10) 0.0578(13) 0.0115(9) -0.0214(11) 0.0043(10)
C50 0.0623(13) 0.0473(12) 0.0454(11) 0.0141(9) -0.0035(10) 0.0019(10)
C51 0.0419(10) 0.0364(9) 0.0416(10) 0.0054(8) 0.0006(8) 0.0066(8)
C52 0.0335(9) 0.0363(9) 0.0389(9) -0.0056(7) 0.0047(7) 0.0070(7)
C53 0.0345(9) 0.0353(9) 0.0341(8) -0.0051(7) 0.0074(7) 0.0064(7)
C54 0.0415(10) 0.0379(10) 0.0431(10) -0.0008(8) 0.0043(8) 0.0099(8)
C55 0.0491(11) 0.0341(10) 0.0484(11) -0.0024(8) 0.0056(9) 0.0053(8)
C56 0.0413(10) 0.0422(10) 0.0393(10) -0.0065(8) 0.0044(8) 0.0005(8)
C57 0.0458(11) 0.0488(11) 0.0380(9) 0.0017(8) -0.0004(8) 0.0090(9)
C58 0.0455(10) 0.0344(9) 0.0403(9) 0.0000(7) 0.0042(8) 0.0065(8)
C59 0.0403(10) 0.0515(12) 0.0374(10) -0.0115(8) 0.0079(8) -0.0062(9)
C60 0.0403(11) 0.0955(19) 0.0503(12) -0.0167(12) 0.0112(9) 0.0001(11)
C61 0.0504(14) 0.137(3) 0.0533(15) -0.0149(17) 0.0213(11) -0.0159(17)
C62 0.090(2) 0.103(2) 0.0517(15) -0.0050(15) 0.0260(14) -0.0390(18)
C63 0.114(2) 0.0601(15) 0.0515(14) -0.0007(11) 0.0224(15) -0.0244(15)
C64 0.0750(15) 0.0469(12) 0.0449(11) -0.0017(9) 0.0194(11) -0.0061(11)
C65 0.0321(8) 0.0269(8) 0.0357(8) 0.0048(6) 0.0067(6) 0.0048(6)
C66 0.0345(9) 0.0317(9) 0.0511(10) 0.0115(8) 0.0101(8) 0.0042(7)
C67 0.0257(8) 0.0346(9) 0.0595(11) 0.0105(8) 0.0080(8) 0.0037(7)
C68 0.0277(8) 0.0286(8) 0.0394(9) 0.0023(7) 0.0051(7) 0.0053(6)
C69 0.0262(8) 0.0308(8) 0.0369(8) 0.0006(7) 0.0035(6) 0.0063(6)
C70 0.0367(9) 0.0298(8) 0.0351(8) 0.0080(7) 0.0058(7) 0.0066(7)
C71 0.0292(8) 0.0330(9) 0.0356(8) 0.0040(7) 0.0026(7) 0.0072(7)
C72 0.0333(8) 0.0325(9) 0.0342(8) 0.0062(7) 0.0032(7) 0.0096(7)
C73 0.0385(9) 0.0372(9) 0.0434(10) 0.0062(8) 0.0086(8) 0.0092(8)
C74 0.0470(11) 0.0456(11) 0.0468(11) 0.0004(8) 0.0094(8) 0.0174(9)
C75 0.0553(12) 0.0357(10) 0.0574(12) -0.0050(9) 0.0071(10) 0.0096(9)
C76 0.0682(15) 0.0411(12) 0.0727(15) -0.0063(11) 0.0270(12) -0.0076(11)
C77 0.0596(13) 0.0434(11) 0.0578(13) -0.0029(9) 0.0255(10) -0.0007(10)
C78 0.0400(9) 0.0315(9) 0.0335(8) 0.0027(7) 0.0025(7) 0.0058(7)
C79 0.0478(11) 0.0544(12) 0.0421(10) 0.0121(9) 0.0015(8) 0.0117(9)
C80 0.0650(14) 0.0569(13) 0.0370(10) 0.0128(9) -0.0011(9) 0.0076(11)
C81 0.0609(13) 0.0435(11) 0.0358(10) 0.0025(8) 0.0123(9) 0.0010(9)
C82 0.0454(10) 0.0429(10) 0.0417(10) 0.0016(8) 0.0126(8) 0.0061(8)
C83 0.0348(9) 0.0381(9) 0.0380(9) 0.0135(7) 0.0017(7) 0.0109(7)
C84 0.0360(9) 0.0289(8) 0.0406(9) 0.0106(7) 0.0029(7) 0.0082(7)
C85 0.0418(10) 0.0423(10) 0.0434(10) 0.0110(8) -0.0011(8) 0.0178(8)
C86 0.0617(12) 0.0478(11) 0.0408(10) 0.0116(8) 0.0061(9) 0.0273(10)
C87 0.0535(12) 0.0376(10) 0.0612(12) 0.0144(9) 0.0198(10) 0.0176(9)
C88 0.0333(10) 0.0433(11) 0.0753(14) 0.0021(10) 0.0082(9) 0.0088(8)
C89 0.0362(10) 0.0417(10) 0.0535(11) -0.0009(8) -0.0033(8) 0.0089(8)
C90 0.0345(9) 0.0475(10) 0.0381(9) 0.0069(8) 0.0024(7) 0.0176(8)
C91 0.0399(10) 0.0470(11) 0.0431(10) 0.0049(8) 0.0001(8) 0.0101(8)
C92 0.0456(11) 0.0490(12) 0.0598(13) -0.0028(10) 0.0016(9) 0.0128(9)
C93 0.0644(14) 0.0672(15) 0.0520(12) -0.0168(11) -0.0076(10) 0.0295(12)
C94 0.0913(19) 0.0805(17) 0.0377(11) -0.0019(11) -0.0037(11) 0.0434(15)
C95 0.0700(14) 0.0612(13) 0.0387(10) 0.0093(9) 0.0030(9) 0.0315(11)
C96 0.0292(8) 0.0325(8) 0.0341(8) 0.0053(7) 0.0060(6) 0.0065(7)
C97 0.0315(9) 0.0370(9) 0.0438(9) 0.0051(7) 0.0119(7) 0.0046(7)
C98 0.0313(9) 0.0314(9) 0.0452(10) 0.0023(7) 0.0048(7) 0.0007(7)
C99 0.0297(8) 0.0282(8) 0.0338(8) 0.0038(6) 0.0012(6) 0.0043(6)
C100 0.0323(8) 0.0290(8) 0.0355(8) 0.0003(7) -0.0007(7) 0.0037(7)
C101 0.0301(8) 0.0352(9) 0.0337(8) 0.0042(7) 0.0070(6) 0.0094(7)
C102 0.0274(8) 0.0335(9) 0.0322(8) -0.0003(7) 0.0051(6) 0.0070(7)
C103 0.0335(9) 0.0450(10) 0.0377(9) 0.0123(8) 0.0014(7) 0.0009(8)
C104 0.0563(13) 0.0435(12) 0.0913(17) 0.0034(11) -0.0266(12) 0.0121(10)
C105 0.0711(18) 0.0671(17) 0.146(3) 0.0322(18) -0.0420(19) 0.0117(14)
C106 0.074(2) 0.117(3) 0.101(2) 0.057(2) -0.0357(18) -0.0058(18)
C107 0.080(2) 0.186(4) 0.0412(13) 0.0193(18) -0.0128(13) 0.022(2)
C108 0.0618(15) 0.132(3) 0.0371(11) -0.0094(13) -0.0022(10) 0.0310(16)
C109 0.0328(8) 0.0310(8) 0.0350(8) 0.0002(7) -0.0055(7) 0.0056(7)
C110 0.0419(10) 0.0379(10) 0.0397(9) 0.0048(8) 0.0022(8) 0.0018(8)
C111 0.0601(13) 0.0541(13) 0.0466(11) 0.0159(10) 0.0000(10) -0.0066(10)
C112 0.0772(17) 0.0427(12) 0.0664(15) 0.0206(11) -0.0217(12) -0.0076(11)
C113 0.0743(16) 0.0333(11) 0.0802(16) 0.0017(10) -0.0292(13) 0.0121(10)
C114 0.0499(11) 0.0363(10) 0.0585(12) -0.0054(9) -0.0119(9) 0.0136(9)
C115 0.0335(9) 0.0365(9) 0.0357(9) -0.0033(7) 0.0006(7) 0.0090(7)
C116 0.0339(9) 0.0336(9) 0.0345(8) -0.0036(7) 0.0055(7) 0.0079(7)
C117 0.0388(9) 0.0375(9) 0.0405(9) 0.0023(7) 0.0063(7) 0.0109(8)
C118 0.0441(10) 0.0340(9) 0.0481(10) -0.0018(8) 0.0100(8) 0.0045(8)
C119 0.0383(10) 0.0498(11) 0.0421(10) -0.0098(8) 0.0025(8) 0.0010(8)
C120 0.0429(10) 0.0550(12) 0.0389(10) -0.0015(8) -0.0025(8) 0.0128(9)
C121 0.0427(10) 0.0374(10) 0.0395(9) 0.0007(7) 0.0013(8) 0.0108(8)
C122 0.0386(10) 0.0518(11) 0.0340(9) -0.0088(8) 0.0040(7) -0.0041(8)
C123 0.0382(11) 0.108(2) 0.0375(10) 0.0005(11) 0.0034(8) 0.0169(12)
C124 0.0417(13) 0.160(3) 0.0427(13) 0.0065(16) 0.0112(10) 0.0058(16)
C125 0.090(2) 0.109(2) 0.0536(15) -0.0038(16) 0.0248(15) -0.0347(18)
C126 0.142(3) 0.0554(16) 0.0706(17) -0.0050(13) 0.0519(19) -0.0242(16)
C127 0.101(2) 0.0407(12) 0.0598(14) -0.0017(10) 0.0367(13) -0.0018(12)
C132 0.100(2) 0.0811(18) 0.0529(13) 0.0139(12) 0.0066(13) 0.0485(16)
C133 0.108(2) 0.135(3) 0.0599(16) 0.0040(17) 0.0100(15) 0.076(2)
C134 0.0640(15) 0.0742(17) 0.0893(18) 0.0116(14) 0.0196(13) 0.0330(13)
C135 0.0535(13) 0.0670(15) 0.0675(14) 0.0225(12) 0.0102(11) 0.0214(11)
C136 0.0536(12) 0.0517(12) 0.0495(11) 0.0092(9) 0.0050(9) 0.0158(10)
C137 0.099(2) 0.123(3) 0.0523(14) -0.0134(15) -0.0075(14) 0.072(2)
C138 0.0540(13) 0.0550(13) 0.0745(15) 0.0039(11) 0.0144(11) 0.0214(11)
C139 0.0490(11) 0.0570(13) 0.0517(12) 0.0149(10) 0.0058(9) 0.0166(10)
C160 0.0414(10) 0.0396(10) 0.0350(9) 0.0036(7) 0.0074(7) 0.0079(8)
O0AA 0.110(2) 0.416(7) 0.110(3) 0.060(4) 0.024(2) 0.070(3)
C4AA 0.064(3) 0.379(10) 0.207(6) 0.124(6) -0.025(3) -0.026(4)
C1AA 0.207(6) 0.214(6) 0.123(4) 0.059(4) -0.040(4) 0.012(5)
O5AA 0.155(3) 0.279(5) 0.111(2) 0.040(3) 0.016(2) 0.101(3)
C9AA 0.117(4) 0.213(6) 0.120(3) 0.023(4) 0.015(3) 0.006(4)
C6AA 0.167(5) 0.253(7) 0.141(4) 0.055(4) 0.007(4) 0.107(5)
C8AA 0.116(4) 0.161(5) 0.236(6) -0.068(4) 0.034(4) 0.012(3)
C0 0.115(4) 0.116(4) 0.330(8) 0.088(5) -0.007(4) 0.011(3)

loop_
_atom_type_symbol
_atom_type_description
_atom_type_scat_dispersion_real
_atom_type_scat_dispersion_imag
_atom_type_scat_source
C C 0.0181 0.0091 'International Tables Vol C Tables 4.2.6.8 and 6.1.1.4'
H H 0.0000 0.0000 'International Tables Vol C Tables 4.2.6.8 and 6.1.1.4'
Li Li 0.0008 0.0003 'International Tables Vol C Tables 4.2.6.8 and 6.1.1.4'
N N 0.0311 0.0180 'International Tables Vol C Tables 4.2.6.8 and 6.1.1.4'
O O 0.0492 0.0322 'International Tables Vol C Tables 4.2.6.8 and 6.1.1.4'

loop_
_geom_angle_atom_site_label_1
_geom_angle_atom_site_label_2
_geom_angle_atom_site_label_3
_geom_angle
N6 Li1 N2 123.64(15)
N6 Li1 N1 129.56(16)
N2 Li1 N1 87.49(12)
N6 Li1 N4 86.20(12)
N2 Li1 N4 125.62(15)
N1 Li1 N4 107.90(14)
N6 Li1 Li2 120.16(15)
N2 Li1 Li2 116.03(14)
N1 Li1 Li2 53.82(10)
N4 Li1 Li2 54.09(10)
N6 Li1 C6 133.03(14)
N2 Li1 C6 27.85(6)
N1 Li1 C6 61.10(9)
N4 Li1 C6 138.52(13)
Li2 Li1 C6 102.16(12)
N6 Li1 C1 134.56(14)
N2 Li1 C1 59.09(9)
N1 Li1 C1 30.48(6)
N4 Li1 C1 131.99(13)
Li2 Li1 C1 80.08(11)
C6 Li1 C1 31.48(6)
N6 Li1 C37 26.78(7)
N2 Li1 C37 133.25(14)
N1 Li1 C37 138.23(14)
N4 Li1 C37 59.92(8)
Li2 Li1 C37 102.88(12)
C6 Li1 C37 154.94(13)
C1 Li1 C37 158.59(13)
N6 Li1 C36 57.63(9)
N2 Li1 C36 133.46(14)
N1 Li1 C36 129.85(14)
N4 Li1 C36 29.37(6)
Li2 Li1 C36 79.21(11)
C6 Li1 C36 159.38(13)
C1 Li1 C36 159.23(13)
C37 Li1 C36 30.92(6)
N3 Li2 N5 130.35(15)
N3 Li2 N1 87.42(12)
N5 Li2 N1 122.11(15)
N3 Li2 N4 122.52(15)
N5 Li2 N4 86.99(12)
N1 Li2 N4 109.32(14)
N3 Li2 Li1 116.22(15)
N5 Li2 Li1 113.43(14)
N1 Li2 Li1 54.25(10)
N4 Li2 Li1 55.09(10)
N3 Li2 C38 131.98(14)
N5 Li2 C38 28.56(6)
N1 Li2 C38 139.49(14)
N4 Li2 C38 61.50(9)
Li1 Li2 C38 103.68(13)
N3 Li2 C33 126.98(14)
N5 Li2 C33 59.98(9)
N1 Li2 C33 135.45(14)
N4 Li2 C33 31.23(6)
Li1 Li2 C33 83.01(11)
C38 Li2 C33 31.96(6)
N3 Li2 C4 59.10(9)
N5 Li2 C4 130.72(14)
N1 Li2 C4 30.50(6)
N4 Li2 C4 132.35(13)
Li1 Li2 C4 80.64(11)
C38 Li2 C4 158.86(13)
C33 Li2 C4 163.30(13)
N8 Li3 N12 130.18(16)
N8 Li3 N7 87.05(12)
N12 Li3 N7 122.93(15)
N8 Li3 N10 122.33(15)
N12 Li3 N10 87.11(12)
N7 Li3 N10 109.15(14)
N8 Li3 Li4 114.93(15)
N12 Li3 Li4 114.88(15)
N7 Li3 Li4 53.84(10)
N10 Li3 Li4 55.32(10)
N8 Li3 C96 128.09(14)
N12 Li3 C96 59.61(9)
N7 Li3 C96 134.48(14)
N10 Li3 C96 30.94(6)
Li4 Li3 C96 82.76(12)
N8 Li3 C70 27.79(7)
N12 Li3 C70 135.43(14)
N7 Li3 C70 60.86(9)
N10 Li3 C70 136.32(14)
Li4 Li3 C70 101.62(13)
C96 Li3 C70 154.58(13)
N8 Li3 C65 58.94(9)
N12 Li3 C65 130.97(14)
N7 Li3 C65 30.47(7)
N10 Li3 C65 132.33(14)
Li4 Li3 C65 80.13(11)
C96 Li3 C65 162.73(13)
C70 Li3 C65 31.40(6)
N11 Li4 N9 122.74(16)
N11 Li4 N7 130.62(16)
N9 Li4 N7 87.76(12)
N11 Li4 N10 86.16(12)
N9 Li4 N10 125.29(15)
N7 Li4 N10 107.97(14)
N11 Li4 Li3 120.32(15)
N9 Li4 Li3 116.69(14)
N7 Li4 Li3 53.99(10)
N10 Li4 Li3 53.99(10)
N11 Li4 C69 133.40(14)
N9 Li4 C69 27.90(7)
N7 Li4 C69 61.12(9)
N10 Li4 C69 137.75(14)
Li3 Li4 C69 102.23(12)
N11 Li4 C68 135.82(14)
N9 Li4 C68 59.17(9)
N7 Li4 C68 30.43(7)
N10 Li4 C68 131.50(14)
Li3 Li4 C68 80.04(11)
C69 Li4 C68 31.47(6)
N11 Li4 C100 26.80(7)
N9 Li4 C100 131.75(14)
N7 Li4 C100 139.58(14)
N10 Li4 C100 59.93(8)
Li3 Li4 C100 103.17(13)
C69 Li4 C100 154.47(13)
C68 Li4 C100 160.26(13)
N11 Li4 C99 57.64(9)
N9 Li4 C99 132.00(14)
N7 Li4 C99 130.77(14)
N10 Li4 C99 29.46(6)
Li3 Li4 C99 79.51(11)
C69 Li4 C99 157.76(13)
C68 Li4 C99 159.55(13)
C100 Li4 C99 30.91(6)
C4 N1 C1 104.79(13)
C4 N1 Li2 99.49(13)
C1 N1 Li2 145.22(13)
C4 N1 Li1 145.80(13)
C1 N1 Li1 99.33(13)
Li2 N1 Li1 71.93(12)
C6 N2 C7 118.08(14)
C6 N2 Li1 105.15(13)
C7 N2 Li1 135.83(13)
C5 N3 C20 117.83(14)
C5 N3 Li2 105.13(14)
C20 N3 Li2 136.85(14)
C36 N4 C33 104.86(13)
C36 N4 Li2 145.02(13)
C33 N4 Li2 96.59(12)
C36 N4 Li1 101.26(12)
C33 N4 Li1 148.12(13)
Li2 N4 Li1 70.82(12)
C38 N5 C39 117.02(14)
C38 N5 Li2 102.28(13)
C39 N5 Li2 139.58(13)
C37 N6 C52 121.71(14)
C37 N6 Li1 108.37(14)
C52 N6 Li1 129.20(14)
C68 N7 C65 104.85(13)
C68 N7 Li4 99.60(13)
C65 N7 Li4 145.44(14)
C68 N7 Li3 144.74(14)
C65 N7 Li3 99.45(13)
Li4 N7 Li3 72.18(12)
C70 N8 C83 117.98(14)
C70 N8 Li3 104.72(14)
C83 N8 Li3 136.91(14)
C69 N9 C71 118.17(14)
C69 N9 Li4 104.76(14)
C71 N9 Li4 135.88(13)
C99 N10 C96 104.79(13)
C99 N10 Li3 146.11(14)
C96 N10 Li3 97.41(13)
C99 N10 Li4 100.63(13)
C96 N10 Li4 147.58(13)
Li3 N10 Li4 70.69(12)
C100 N11 C115 121.36(14)
C100 N11 Li4 108.21(14)
C115 N11 Li4 129.44(14)
C101 N12 C102 116.68(14)
C101 N12 Li3 102.51(13)
C102 N12 Li3 139.07(13)
C132 O2 C135 107.65(18)
C136 O3 C139 107.17(15)
N1 C1 C2 111.07(15)
N1 C1 C6 121.15(14)
C2 C1 C6 127.67(15)
N1 C1 Li1 50.19(10)
C2 C1 Li1 152.30(14)
C6 C1 Li1 73.45(11)
C3 C2 C1 106.35(15)
C3 C2 H2 126.8
C1 C2 H2 126.8
C2 C3 C4 106.30(15)
C2 C3 H3 126.8
C4 C3 H3 126.8
N1 C4 C3 111.48(15)
N1 C4 C5 121.00(14)
C3 C4 C5 127.44(15)
N1 C4 Li2 50.01(10)
C3 C4 Li2 151.78(14)
C5 C4 Li2 73.88(11)
N3 C5 C4 121.20(15)
N3 C5 H5 119.4
C4 C5 H5 119.4
N2 C6 C1 121.33(15)
N2 C6 Li1 46.99(10)
C1 C6 Li1 75.06(11)
N2 C6 H6 119.3
C1 C6 H6 119.3
Li1 C6 H6 163.6
N2 C7 C14 110.40(13)
N2 C7 C8 109.76(13)
C14 C7 C8 110.74(13)
N2 C7 H7 108.6
C14 C7 H7 108.6
C8 C7 H7 108.6
C9 C8 C13 118.28(17)
C9 C8 C7 119.65(16)
C13 C8 C7 122.06(16)
C8 C9 C10 120.5(2)
C8 C9 H9 119.7
C10 C9 H9 119.7
C11 C10 C9 120.9(2)
C11 C10 H10 119.6
C9 C10 H10 119.6
C12 C11 C10 119.0(2)
C12 C11 H11 120.5
C10 C11 H11 120.5
C11 C12 C13 120.4(2)
C11 C12 H12 119.8
C13 C12 H12 119.8
C8 C13 C12 120.8(2)
C8 C13 H13 119.6
C12 C13 H13 119.6
C15 C14 C19 117.99(16)
C15 C14 C7 122.17(15)
C19 C14 C7 119.80(16)
C14 C15 C16 120.88(17)
C14 C15 H15 119.6
C16 C15 H15 119.6
C17 C16 C15 120.69(18)
C17 C16 H16 119.7
C15 C16 H16 119.7
C18 C17 C16 118.96(18)
C18 C17 H17 120.5
C16 C17 H17 120.5
C17 C18 C19 120.28(18)
C17 C18 H18 119.9
C19 C18 H18 119.9
C14 C19 C18 121.18(18)
C14 C19 H19 119.4
C18 C19 H19 119.4
N3 C20 C27 107.31(14)
N3 C20 C21 110.65(14)
C27 C20 C21 113.54(14)
N3 C20 H20 108.4
C27 C20 H20 108.4
C21 C20 H20 108.4
C22 C21 C26 117.82(18)
C22 C21 C20 121.13(16)
C26 C21 C20 121.00(16)
C23 C22 C21 121.25(18)
C23 C22 H22 119.4
C21 C22 H22 119.4
C22 C23 C24 120.7(2)
C22 C23 H23 119.7
C24 C23 H23 119.7
C23 C24 C25 118.5(2)
C23 C24 H24 120.8
C25 C24 H24 120.8
C24 C25 C26 121.1(2)
C24 C25 H25 119.5
C26 C25 H25 119.5
C25 C26 C21 120.7(2)
C25 C26 H26 119.7
C21 C26 H26 119.7
C28 C27 C32 118.57(18)
C28 C27 C20 120.63(18)
C32 C27 C20 120.77(16)
C27 C28 C29 120.4(2)
C27 C28 H28 119.8
C29 C28 H28 119.8
C30 C29 C28 120.6(2)
C30 C29 H29 119.7
C28 C29 H29 119.7
C29 C30 C31 119.5(2)
C29 C30 H30 120.2
C31 C30 H30 120.2
C30 C31 C32 120.0(2)
C30 C31 H31 120.0
C32 C31 H31 120.0
C27 C32 C31 120.78(19)
C27 C32 H32 119.6
C31 C32 H32 119.6
N4 C33 C34 111.13(14)
N4 C33 C38 120.81(14)
C34 C33 C38 128.05(15)
N4 C33 Li2 52.18(10)
C34 C33 Li2 150.70(14)
C38 C33 Li2 73.58(11)
C35 C34 C33 106.20(15)
C35 C34 H34 126.9
C33 C34 H34 126.9
C34 C35 C36 106.40(15)
C34 C35 H35 126.8
C36 C35 H35 126.8
N4 C36 C35 111.40(14)
N4 C36 C37 120.94(15)
C35 C36 C37 127.47(15)
N4 C36 Li1 49.37(10)
C35 C36 Li1 155.46(13)
C37 C36 Li1 72.64(11)
N6 C37 C36 121.10(15)
N6 C37 Li1 44.85(10)
C36 C37 Li1 76.44(11)
N6 C37 H37 119.5
C36 C37 H37 119.5
Li1 C37 H37 163.6
N5 C38 C33 121.99(15)
N5 C38 Li2 49.16(10)
C33 C38 Li2 74.46(11)
N5 C38 H38 119.0
C33 C38 H38 119.0
Li2 C38 H38 161.9
N5 C39 C40 108.86(13)
N5 C39 C46 112.18(13)
C40 C39 C46 108.95(13)
N5 C39 H39 108.9
C40 C39 H39 108.9
C46 C39 H39 108.9
C41 C40 C45 118.34(18)
C41 C40 C39 120.36(15)
C45 C40 C39 121.26(17)
C42 C41 C40 121.23(18)
C42 C41 H41 119.4
C40 C41 H41 119.4
C41 C42 C43 119.8(2)
C41 C42 H42 120.1
C43 C42 H42 120.1
C44 C43 C42 119.9(2)
C44 C43 H43 120.0
C42 C43 H43 120.0
C43 C44 C45 120.7(2)
C43 C44 H44 119.6
C45 C44 H44 119.6
C40 C45 C44 120.0(2)
C40 C45 H45 120.0
C44 C45 H45 120.0
C51 C46 C47 118.88(18)
C51 C46 C39 122.16(16)
C47 C46 C39 118.76(17)
C48 C47 C46 120.5(2)
C48 C47 H47 119.8
C46 C47 H47 119.8
C49 C48 C47 120.1(2)
C49 C48 H48 119.9
C47 C48 H48 119.9
C48 C49 C50 119.9(2)
C48 C49 H49 120.0
C50 C49 H49 120.0
C49 C50 C51 120.4(2)
C49 C50 H50 119.8
C51 C50 H50 119.8
C46 C51 C50 120.22(19)
C46 C51 H51 119.9
C50 C51 H51 119.9
N6 C52 C53 114.02(14)
N6 C52 C59 109.36(15)
C53 C52 C59 112.06(15)
N6 C52 H52 107.0
C53 C52 H52 107.0
C59 C52 H52 107.0
C58 C53 C54 118.90(16)
C58 C53 C52 121.06(17)
C54 C53 C52 119.98(17)
C55 C54 C53 120.75(19)
C55 C54 H54 119.6
C53 C54 H54 119.6
C56 C55 C54 119.78(19)
C56 C55 H55 120.1
C54 C55 H55 120.1
C55 C56 C57 119.85(17)
C55 C56 H56 120.1
C57 C56 H56 120.1
C56 C57 C58 120.20(19)
C56 C57 H57 119.9
C58 C57 H57 119.9
C53 C58 C57 120.52(18)
C53 C58 H58 119.7
C57 C58 H58 119.7
C64 C59 C60 119.5(2)
C64 C59 C52 121.64(19)
C60 C59 C52 118.8(2)
C59 C60 C61 119.7(3)
C59 C60 H60 120.2
C61 C60 H60 120.2
C62 C61 C60 120.4(3)
C62 C61 H61 119.8
C60 C61 H61 119.8
C63 C62 C61 119.9(3)
C63 C62 H62 120.0
C61 C62 H62 120.0
C62 C63 C64 120.3(3)
C62 C63 H63 119.8
C64 C63 H63 119.8
C59 C64 C63 120.2(3)
C59 C64 H64 119.9
C63 C64 H64 119.9
N7 C65 C66 111.31(15)
N7 C65 C70 121.01(15)
C66 C65 C70 127.57(16)
N7 C65 Li3 50.08(10)
C66 C65 Li3 151.37(14)
C70 C65 Li3 73.84(11)
C67 C66 C65 106.25(16)
C67 C66 H66 126.9
C65 C66 H66 126.9
C66 C67 C68 106.52(15)
C66 C67 H67 126.7
C68 C67 H67 126.7
N7 C68 C67 111.06(15)
N7 C68 C69 121.50(15)
C67 C68 C69 127.25(16)
N7 C68 Li4 49.98(10)
C67 C68 Li4 151.98(14)
C69 C68 Li4 73.78(11)
N9 C69 C68 121.51(15)
N9 C69 Li4 47.34(11)
C68 C69 Li4 74.75(11)
N9 C69 H69 119.2
C68 C69 H69 119.2
Li4 C69 H69 164.3
N8 C70 C65 121.50(16)
N8 C70 Li3 47.49(11)
C65 C70 Li3 74.76(11)
N8 C70 H70 119.2
C65 C70 H70 119.2
Li3 C70 H70 163.9
N9 C71 C78 110.32(14)
N9 C71 C72 108.84(13)
C78 C71 C72 112.81(14)
N9 C71 H71 108.3
C78 C71 H71 108.3
C72 C71 H71 108.3
C77 C72 C73 118.03(17)
C77 C72 C71 123.30(16)
C73 C72 C71 118.67(15)
C74 C73 C72 120.78(18)
C74 C73 H73 119.6
C72 C73 H73 119.6
C75 C74 C73 120.37(18)
C75 C74 H74 119.8
C73 C74 H74 119.8
C76 C75 C74 119.35(19)
C76 C75 H75 120.3
C74 C75 H75 120.3
C75 C76 C77 120.6(2)
C75 C76 H76 119.7
C77 C76 H76 119.7
C72 C77 C76 120.82(19)
C72 C77 H77 119.6
C76 C77 H77 119.6
C160 C78 C79 118.45(17)
C160 C78 C71 120.96(16)
C79 C78 C71 120.57(17)
C78 C79 C80 120.6(2)
C78 C79 H79 119.7
C80 C79 H79 119.7
C81 C80 C79 120.5(2)
C81 C80 H80 119.7
C79 C80 H80 119.7
C82 C81 C80 119.05(19)
C82 C81 H81 120.5
C80 C81 H81 120.5
C81 C82 C160 120.8(2)
C81 C82 H82 119.6
C160 C82 H82 119.6
N8 C83 C90 107.57(14)
N8 C83 C84 110.32(14)
C90 C83 C84 113.07(14)
N8 C83 H83 108.6
C90 C83 H83 108.6
C84 C83 H83 108.6
C89 C84 C85 117.79(17)
C89 C84 C83 121.25(16)
C85 C84 C83 120.92(16)
C86 C85 C84 121.24(18)
C86 C85 H85 119.4
C84 C85 H85 119.4
C87 C86 C85 120.57(19)
C87 C86 H86 119.7
C85 C86 H86 119.7
C86 C87 C88 118.86(19)
C86 C87 H87 120.6
C88 C87 H87 120.6
C87 C88 C89 120.59(19)
C87 C88 H88 119.7
C89 C88 H88 119.7
C88 C89 C84 120.88(19)
C88 C89 H89 119.6
C84 C89 H89 119.6
C91 C90 C95 118.65(19)
C91 C90 C83 120.83(16)
C95 C90 C83 120.50(18)
C92 C91 C90 121.01(19)
C92 C91 H91 119.5
C90 C91 H91 119.5
C93 C92 C91 119.9(2)
C93 C92 H92 120.1
C91 C92 H92 120.1
C94 C93 C92 119.6(2)
C94 C93 H93 120.2
C92 C93 H93 120.2
C93 C94 C95 120.7(2)
C93 C94 H94 119.7
C95 C94 H94 119.7
C90 C95 C94 120.2(2)
C90 C95 H95 119.9
C94 C95 H95 119.9
N10 C96 C97 111.17(15)
N10 C96 C101 121.04(14)
C97 C96 C101 127.78(15)
N10 C96 Li3 51.65(10)
C97 C96 Li3 151.74(14)
C101 C96 Li3 73.30(11)
C98 C97 C96 106.08(15)
C98 C97 H97 127.0
C96 C97 H97 127.0
C97 C98 C99 106.70(15)
C97 C98 H98 126.6
C99 C98 H98 126.6
N10 C99 C98 111.25(15)
N10 C99 C100 121.19(15)
C98 C99 C100 127.34(15)
N10 C99 Li4 49.91(10)
C98 C99 Li4 154.77(14)
C100 C99 Li4 72.57(11)
N11 C100 C99 121.29(15)
N11 C100 Li4 44.99(10)
C99 C100 Li4 76.52(11)
N11 C100 H100 119.4
C99 C100 H100 119.4
Li4 C100 H100 163.6
N12 C101 C96 122.58(15)
N12 C101 H101 118.7
C96 C101 H101 118.7
N12 C102 C109 111.48(13)
N12 C102 C103 111.11(14)
C109 C102 C103 108.98(13)
N12 C102 H102 108.4
C109 C102 H102 108.4
C103 C102 H102 108.4
C104 C103 C108 117.5(2)
C104 C103 C102 123.28(18)
C108 C103 C102 119.2(2)
C103 C104 C105 120.4(3)
C103 C104 H104 119.8
C105 C104 H104 119.8
C106 C105 C104 120.8(3)
C106 C105 H105 119.6
C104 C105 H105 119.6
C107 C106 C105 119.6(3)
C107 C106 H106 120.2
C105 C106 H106 120.2
C106 C107 C108 120.4(3)
C106 C107 H107 119.8
C108 C107 H107 119.8
C103 C108 C107 121.1(3)
C103 C108 H108 119.4
C107 C108 H108 119.4
C110 C109 C114 118.96(18)
C110 C109 C102 120.67(16)
C114 C109 C102 120.22(17)
C109 C110 C111 120.4(2)
C109 C110 H110 119.8
C111 C110 H110 119.8
C112 C111 C110 120.4(2)
C112 C111 H111 119.8
C110 C111 H111 119.8
C113 C112 C111 119.5(2)
C113 C112 H112 120.3
C111 C112 H112 120.3
C112 C113 C114 120.5(2)
C112 C113 H113 119.7
C114 C113 H113 119.7
C109 C114 C113 120.2(2)
C109 C114 H114 119.9
C113 C114 H114 119.9
N11 C115 C122 109.50(15)
N11 C115 C116 114.78(14)
C122 C115 C116 112.02(14)
N11 C115 H115 106.7
C122 C115 H115 106.7
C116 C115 H115 106.7
C121 C116 C117 118.87(16)
C121 C116 C115 121.12(16)
C117 C116 C115 120.00(17)
C116 C117 C118 120.98(18)
C116 C117 H117 119.5
C118 C117 H117 119.5
C119 C118 C117 119.72(19)
C119 C118 H118 120.1
C117 C118 H118 120.1
C118 C119 C120 119.80(17)
C118 C119 H119 120.1
C120 C119 H119 120.1
C119 C120 C121 120.43(19)
C119 C120 H120 119.8
C121 C120 H120 119.8
C116 C121 C120 120.20(18)
C116 C121 H121 119.9
C120 C121 H121 119.9
C127 C122 C123 118.8(2)
C127 C122 C115 121.85(19)
C123 C122 C115 119.3(2)
C122 C123 C124 119.8(3)
C122 C123 H123 120.1
C124 C123 H123 120.1
C125 C124 C123 120.4(3)
C125 C124 H124 119.8
C123 C124 H124 119.8
C126 C125 C124 119.6(3)
C126 C125 H125 120.2
C124 C125 H125 120.2
C125 C126 C127 121.1(3)
C125 C126 H126 119.4
C127 C126 H126 119.4
C122 C127 C126 120.3(3)
C122 C127 H127 119.9
C126 C127 H127 119.9
O2 C132 C133 109.0(2)
O2 C132 H13A 109.9
C133 C132 H13A 109.9
O2 C132 H13B 109.9
C133 C132 H13B 109.9
H13A C132 H13B 108.3
C132 C133 C134 103.6(2)
C132 C133 H13C 111.0
C134 C133 H13C 111.0
C132 C133 H13D 111.0
C134 C133 H13D 111.0
H13C C133 H13D 109.0
C135 C134 C133 101.5(2)
C135 C134 H13E 111.5
C133 C134 H13E 111.5
C135 C134 H13F 111.5
C133 C134 H13F 111.5
H13E C134 H13F 109.3
O2 C135 C134 105.9(2)
O2 C135 H13G 110.6
C134 C135 H13G 110.6
O2 C135 H13H 110.6
C134 C135 H13H 110.6
H13G C135 H13H 108.7
O3 C136 C137 107.40(19)
O3 C136 H13I 110.2
C137 C136 H13I 110.2
O3 C136 H13J 110.2
C137 C136 H13J 110.2
H13I C136 H13J 108.5
C136 C137 C138 105.2(2)
C136 C137 H13K 110.7
C138 C137 H13K 110.7
C136 C137 H13L 110.7
C138 C137 H13L 110.7
H13K C137 H13L 108.8
C139 C138 C137 102.47(19)
C139 C138 H13M 111.3
C137 C138 H13M 111.3
C139 C138 H13N 111.3
C137 C138 H13N 111.3
H13M C138 H13N 109.2
O3 C139 C138 104.75(17)
O3 C139 H13O 110.8
C138 C139 H13O 110.8
O3 C139 H13P 110.8
C138 C139 H13P 110.8
H13O C139 H13P 108.9
C82 C160 C78 120.65(18)
C82 C160 H160 119.7
C78 C160 H160 119.7
C1B O0AA C1AA 118.2(7)
C1AA O0AA C1D 101.6(6)
C1C C4AA C1AA 106.9(5)
C1A C4AA C1AA 96.1(6)
C1A C4AA H4AD 112.5
C1AA C4AA H4AD 112.5
C1A C4AA H4AC 112.5
C1AA C4AA H4AC 112.5
H4AD C4AA H4AC 110.1
C1C C4AA H4AB 110.3
C1AA C4AA H4AB 110.3
C1C C4AA H4AA 110.3
C1AA C4AA H4AA 110.3
H4AB C4AA H4AA 108.6
O0AA C1AA C4AA 102.9(5)
O0AA C1AA H1AA 111.2
C4AA C1AA H1AA 111.2
O0AA C1AA H1AB 111.2
C4AA C1AA H1AB 111.2
H1AA C1AA H1AB 109.1
C4AA C1A C1D 85.6(7)
C4AA C1A H1AC 114.4
C1D C1A H1AC 114.4
C4AA C1A H1AD 114.4
C1D C1A H1AD 114.4
H1AC C1A H1AD 111.5
O0AA C1B C1C 110.0(9)
O0AA C1B H1BA 109.7
C1C C1B H1BA 109.7
O0AA C1B H1BB 109.7
C1C C1B H1BB 109.7
H1BA C1B H1BB 108.2
C9AA O5AA C6AA 106.7(5)
O5AA C9AA C8AA 104.2(5)
O5AA C9AA H9AA 110.9
C8AA C9AA H9AA 110.9
O5AA C9AA H9AB 110.9
C8AA C9AA H9AB 110.9
H9AA C9AA H9AB 108.9
O5AA C6AA C0 111.0(5)
O5AA C6AA H6AA 109.4
C0 C6AA H6AA 109.4
O5AA C6AA H6AB 109.4
C0 C6AA H6AB 109.4
H6AA C6AA H6AB 108.0
C9AA C8AA C0 103.9(5)
C9AA C8AA H8AA 111.0
C0 C8AA H8AA 111.0
C9AA C8AA H8AB 111.0
C0 C8AA H8AB 111.0
H8AA C8AA H8AB 109.0
C6AA C0 C8AA 99.0(5)
C6AA C0 H0A 112.0
C8AA C0 H0A 112.0
C6AA C0 H0B 112.0
C8AA C0 H0B 112.0
H0A C0 H0B 109.6
C1B C1C C4AA 101.1(7)
C1B C1C H1CA 111.5
C4AA C1C H1CA 111.5
C1B C1C H1CB 111.5
C4AA C1C H1CB 111.5
H1CA C1C H1CB 109.4
O0AA C1D C1A 83.8(7)
O0AA C1D H1DA 114.7
C1A C1D H1DA 114.7
O0AA C1D H1DB 114.7
C1A C1D H1DB 114.7
H1DA C1D H1DB 111.8

loop_
_geom_bond_atom_site_label_1
_geom_bond_atom_site_label_2
_geom_bond_distance
Li1 N6 1.997(3)
Li1 N2 2.011(3)
Li1 N1 2.083(3)
Li1 N4 2.118(3)
Li1 Li2 2.440(4)
Li1 C6 2.654(3)
Li1 C1 2.675(3)
Li1 C37 2.688(3)
Li1 C36 2.737(3)
Li2 N3 2.016(3)
Li2 N5 2.028(3)
Li2 N1 2.072(3)
Li2 N4 2.092(3)
Li2 C38 2.620(3)
Li2 C33 2.631(3)
Li2 C4 2.667(3)
Li3 N8 2.029(3)
Li3 N12 2.037(3)
Li3 N7 2.079(3)
Li3 N10 2.098(3)
Li3 Li4 2.447(4)
Li3 C96 2.653(3)
Li3 C70 2.662(3)
Li3 C65 2.674(3)
Li4 N11 2.000(3)
Li4 N9 2.022(3)
Li4 N7 2.075(3)
Li4 N10 2.132(3)
Li4 C69 2.659(3)
Li4 C68 2.672(3)
Li4 C100 2.688(3)
Li4 C99 2.739(3)
N1 C4 1.372(2)
N1 C1 1.375(2)
N2 C6 1.285(2)
N2 C7 1.468(2)
N3 C5 1.283(2)
N3 C20 1.479(2)
N4 C36 1.369(2)
N4 C33 1.373(2)
N5 C38 1.282(2)
N5 C39 1.473(2)
N6 C37 1.276(2)
N6 C52 1.473(2)
N7 C68 1.372(2)
N7 C65 1.375(2)
N8 C70 1.283(2)
N8 C83 1.474(2)
N9 C69 1.287(2)
N9 C71 1.470(2)
N10 C99 1.371(2)
N10 C96 1.375(2)
N11 C100 1.276(2)
N11 C115 1.474(2)
N12 C101 1.281(2)
N12 C102 1.470(2)
O2 C132 1.405(3)
O2 C135 1.425(3)
O3 C136 1.422(2)
O3 C139 1.428(3)
C1 C2 1.401(2)
C1 C6 1.446(2)
C2 C3 1.390(3)
C2 H2 0.9300
C3 C4 1.395(2)
C3 H3 0.9300
C4 C5 1.445(2)
C5 H5 0.9300
C6 H6 0.9300
C7 C14 1.522(2)
C7 C8 1.528(2)
C7 H7 0.9800
C8 C9 1.375(3)
C8 C13 1.380(3)
C9 C10 1.382(3)
C9 H9 0.9300
C10 C11 1.368(3)
C10 H10 0.9300
C11 C12 1.367(3)
C11 H11 0.9300
C12 C13 1.384(3)
C12 H12 0.9300
C13 H13 0.9300
C14 C15 1.384(2)
C14 C19 1.385(2)
C15 C16 1.386(3)
C15 H15 0.9300
C16 C17 1.379(3)
C16 H16 0.9300
C17 C18 1.378(3)
C17 H17 0.9300
C18 C19 1.388(3)
C18 H18 0.9300
C19 H19 0.9300
C20 C27 1.518(2)
C20 C21 1.521(2)
C20 H20 0.9800
C21 C22 1.390(3)
C21 C26 1.392(3)
C22 C23 1.382(3)
C22 H22 0.9300
C23 C24 1.382(3)
C23 H23 0.9300
C24 C25 1.383(3)
C24 H24 0.9300
C25 C26 1.385(3)
C25 H25 0.9300
C26 H26 0.9300
C27 C28 1.384(3)
C27 C32 1.389(3)
C28 C29 1.391(3)
C28 H28 0.9300
C29 C30 1.373(4)
C29 H29 0.9300
C30 C31 1.379(3)
C30 H30 0.9300
C31 C32 1.390(3)
C31 H31 0.9300
C32 H32 0.9300
C33 C34 1.403(2)
C33 C38 1.446(2)
C34 C35 1.387(2)
C34 H34 0.9300
C35 C36 1.398(2)
C35 H35 0.9300
C36 C37 1.447(2)
C37 H37 0.9300
C38 H38 0.9300
C39 C40 1.522(2)
C39 C46 1.523(2)
C39 H39 0.9800
C40 C41 1.382(3)
C40 C45 1.384(3)
C41 C42 1.375(3)
C41 H41 0.9300
C42 C43 1.376(3)
C42 H42 0.9300
C43 C44 1.354(3)
C43 H43 0.9300
C44 C45 1.394(3)
C44 H44 0.9300
C45 H45 0.9300
C46 C51 1.387(3)
C46 C47 1.395(2)
C47 C48 1.387(3)
C47 H47 0.9300
C48 C49 1.373(4)
C48 H48 0.9300
C49 C50 1.381(3)
C49 H49 0.9300
C50 C51 1.388(3)
C50 H50 0.9300
C51 H51 0.9300
C52 C53 1.524(2)
C52 C59 1.524(3)
C52 H52 0.9800
C53 C58 1.382(3)
C53 C54 1.393(3)
C54 C55 1.391(3)
C54 H54 0.9300
C55 C56 1.381(3)
C55 H55 0.9300
C56 C57 1.386(3)
C56 H56 0.9300
C57 C58 1.390(3)
C57 H57 0.9300
C58 H58 0.9300
C59 C64 1.387(3)
C59 C60 1.391(3)
C60 C61 1.402(4)
C60 H60 0.9300
C61 C62 1.381(5)
C61 H61 0.9300
C62 C63 1.375(5)
C62 H62 0.9300
C63 C64 1.399(3)
C63 H63 0.9300
C64 H64 0.9300
C65 C66 1.399(2)
C65 C70 1.444(2)
C66 C67 1.387(3)
C66 H66 0.9300
C67 C68 1.402(2)
C67 H67 0.9300
C68 C69 1.446(2)
C69 H69 0.9300
C70 H70 0.9300
C71 C78 1.519(2)
C71 C72 1.530(2)
C71 H71 0.9800
C72 C77 1.384(3)
C72 C73 1.389(2)
C73 C74 1.385(3)
C73 H73 0.9300
C74 C75 1.375(3)
C74 H74 0.9300
C75 C76 1.369(3)
C75 H75 0.9300
C76 C77 1.385(3)
C76 H76 0.9300
C77 H77 0.9300
C78 C160 1.388(3)
C78 C79 1.389(3)
C79 C80 1.393(3)
C79 H79 0.9300
C80 C81 1.381(3)
C80 H80 0.9300
C81 C82 1.378(3)
C81 H81 0.9300
C82 C160 1.387(3)
C82 H82 0.9300
C83 C90 1.517(3)
C83 C84 1.520(2)
C83 H83 0.9800
C84 C89 1.390(3)
C84 C85 1.390(2)
C85 C86 1.382(3)
C85 H85 0.9300
C86 C87 1.381(3)
C86 H86 0.9300
C87 C88 1.383(3)
C87 H87 0.9300
C88 C89 1.388(3)
C88 H88 0.9300
C89 H89 0.9300
C90 C91 1.389(3)
C90 C95 1.390(3)
C91 C92 1.389(3)
C91 H91 0.9300
C92 C93 1.384(3)
C92 H92 0.9300
C93 C94 1.377(4)
C93 H93 0.9300
C94 C95 1.394(3)
C94 H94 0.9300
C95 H95 0.9300
C96 C97 1.405(2)
C96 C101 1.444(2)
C97 C98 1.384(2)
C97 H97 0.9300
C98 C99 1.398(2)
C98 H98 0.9300
C99 C100 1.447(2)
C100 H100 0.9300
C101 H101 0.9300
C102 C109 1.521(2)
C102 C103 1.522(2)
C102 H102 0.9800
C103 C104 1.360(3)
C103 C108 1.378(3)
C104 C105 1.396(3)
C104 H104 0.9300
C105 C106 1.342(5)
C105 H105 0.9300
C106 C107 1.343(5)
C106 H106 0.9300
C107 C108 1.379(4)
C107 H107 0.9300
C108 H108 0.9300
C109 C110 1.385(3)
C109 C114 1.391(3)
C110 C111 1.389(3)
C110 H110 0.9300
C111 C112 1.384(4)
C111 H111 0.9300
C112 C113 1.374(4)
C112 H112 0.9300
C113 C114 1.394(3)
C113 H113 0.9300
C114 H114 0.9300
C115 C122 1.522(3)
C115 C116 1.522(2)
C115 H115 0.9800
C116 C121 1.387(3)
C116 C117 1.391(3)
C117 C118 1.391(3)
C117 H117 0.9300
C118 C119 1.377(3)
C118 H118 0.9300
C119 C120 1.389(3)
C119 H119 0.9300
C120 C121 1.389(3)
C120 H120 0.9300
C121 H121 0.9300
C122 C127 1.389(3)
C122 C123 1.391(3)
C123 C124 1.407(4)
C123 H123 0.9300
C124 C125 1.377(5)
C124 H124 0.9300
C125 C126 1.361(5)
C125 H125 0.9300
C126 C127 1.391(3)
C126 H126 0.9300
C127 H127 0.9300
C132 C133 1.485(4)
C132 H13A 0.9700
C132 H13B 0.9700
C133 C134 1.521(4)
C133 H13C 0.9700
C133 H13D 0.9700
C134 C135 1.491(4)
C134 H13E 0.9700
C134 H13F 0.9700
C135 H13G 0.9700
C135 H13H 0.9700
C136 C137 1.502(3)
C136 H13I 0.9700
C136 H13J 0.9700
C137 C138 1.507(4)
C137 H13K 0.9700
C137 H13L 0.9700
C138 C139 1.506(3)
C138 H13M 0.9700
C138 H13N 0.9700
C139 H13O 0.9700
C139 H13P 0.9700
C160 H160 0.9300
O0AA C1B 1.281(11)
O0AA C1AA 1.322(6)
O0AA C1D 1.399(8)
C4AA C1C 1.503(9)
C4AA C1A 1.480(10)
C4AA C1AA 1.503(7)
C4AA H4AD 0.9700
C4AA H4AC 0.9700
C4AA H4AB 0.9700
C4AA H4AA 0.9700
C1AA H1AA 0.9700
C1AA H1AB 0.9700
C1A C1D 1.619(11)
C1A H1AC 0.9700
C1A H1AD 0.9700
C1B C1C 1.463(11)
C1B H1BA 0.9700
C1B H1BB 0.9700
O5AA C9AA 1.353(5)
O5AA C6AA 1.353(5)
C9AA C8AA 1.473(7)
C9AA H9AA 0.9700
C9AA H9AB 0.9700
C6AA C0 1.498(6)
C6AA H6AA 0.9700
C6AA H6AB 0.9700
C8AA C0 1.506(7)
C8AA H8AA 0.9700
C8AA H8AB 0.9700
C0 H0A 0.9700
C0 H0B 0.9700
C1C H1CA 0.9700
C1C H1CB 0.9700
C1D H1DA 0.9700
C1D H1DB 0.9700

loop_
_geom_hbond_atom_site_label_D
_geom_hbond_atom_site_label_H
_geom_hbond_atom_site_label_A
_geom_hbond_distance_DH
_geom_hbond_distance_HA
_geom_hbond_distance_DA
_geom_hbond_angle_DHA
_geom_hbond_site_symmetry_A
C6 H6 O2 0.93 2.63 3.315(2) 130.9 1_665
C69 H69 O3 0.93 2.60 3.288(2) 130.7 1_455

loop_
_geom_torsion_atom_site_label_1
_geom_torsion_atom_site_label_2
_geom_torsion_atom_site_label_3
_geom_torsion_atom_site_label_4
_geom_torsion
C4 N1 C1 C2 0.52(18)
Li2 N1 C1 C2 -132.3(2)
Li1 N1 C1 C2 156.07(14)
C4 N1 C1 C6 -175.99(14)
Li2 N1 C1 C6 51.2(3)
Li1 N1 C1 C6 -20.44(18)
C4 N1 C1 Li1 -155.55(16)
Li2 N1 C1 Li1 71.7(2)
N1 C1 C2 C3 -0.9(2)
C6 C1 C2 C3 175.32(16)
Li1 C1 C2 C3 41.2(4)
C1 C2 C3 C4 0.9(2)
C1 N1 C4 C3 0.06(18)
Li2 N1 C4 C3 154.94(14)
Li1 N1 C4 C3 -133.3(2)
C1 N1 C4 C5 -176.96(15)
Li2 N1 C4 C5 -22.08(18)
Li1 N1 C4 C5 49.7(3)
C1 N1 C4 Li2 -154.88(15)
Li1 N1 C4 Li2 71.7(2)
C2 C3 C4 N1 -0.6(2)
C2 C3 C4 C5 176.17(17)
C2 C3 C4 Li2 42.7(3)
C20 N3 C5 C4 -174.70(15)
Li2 N3 C5 C4 9.5(2)
N1 C4 C5 N3 10.3(2)
C3 C4 C5 N3 -166.25(17)
Li2 C4 C5 N3 -7.19(16)
C7 N2 C6 C1 -178.04(14)
Li1 N2 C6 C1 11.31(19)
C7 N2 C6 Li1 170.65(19)
N1 C1 C6 N2 7.7(2)
C2 C1 C6 N2 -168.17(17)
Li1 C1 C6 N2 -8.54(15)
N1 C1 C6 Li1 16.25(14)
C2 C1 C6 Li1 -159.63(19)
C6 N2 C7 C14 119.18(15)
Li1 N2 C7 C14 -73.8(2)
C6 N2 C7 C8 -118.47(15)
Li1 N2 C7 C8 48.5(2)
N2 C7 C8 C9 97.57(19)
C14 C7 C8 C9 -140.28(17)
N2 C7 C8 C13 -83.3(2)
C14 C7 C8 C13 38.8(2)
C13 C8 C9 C10 -1.9(3)
C7 C8 C9 C10 177.3(2)
C8 C9 C10 C11 1.0(4)
C9 C10 C11 C12 0.5(4)
C10 C11 C12 C13 -1.0(4)
C9 C8 C13 C12 1.4(3)
C7 C8 C13 C12 -177.7(2)
C11 C12 C13 C8 0.0(4)
N2 C7 C14 C15 27.8(2)
C8 C7 C14 C15 -93.98(19)
N2 C7 C14 C19 -154.46(16)
C8 C7 C14 C19 83.8(2)
C19 C14 C15 C16 -0.6(3)
C7 C14 C15 C16 177.19(17)
C14 C15 C16 C17 -0.7(3)
C15 C16 C17 C18 1.2(3)
C16 C17 C18 C19 -0.5(3)
C15 C14 C19 C18 1.3(3)
C7 C14 C19 C18 -176.51(19)
C17 C18 C19 C14 -0.8(3)
C5 N3 C20 C27 96.39(18)
Li2 N3 C20 C27 -89.5(2)
C5 N3 C20 C21 -139.25(16)
Li2 N3 C20 C21 34.8(2)
N3 C20 C21 C22 26.3(2)
C27 C20 C21 C22 147.08(17)
N3 C20 C21 C26 -156.43(17)
C27 C20 C21 C26 -35.7(2)
C26 C21 C22 C23 2.2(3)
C20 C21 C22 C23 179.47(17)
C21 C22 C23 C24 -1.0(3)
C22 C23 C24 C25 -0.8(3)
C23 C24 C25 C26 1.3(3)
C24 C25 C26 C21 -0.1(3)
C22 C21 C26 C25 -1.6(3)
C20 C21 C26 C25 -178.94(19)
N3 C20 C27 C28 -119.91(19)
C21 C20 C27 C28 117.5(2)
N3 C20 C27 C32 58.0(2)
C21 C20 C27 C32 -64.6(2)
C32 C27 C28 C29 -0.1(3)
C20 C27 C28 C29 177.9(2)
C27 C28 C29 C30 -0.6(4)
C28 C29 C30 C31 0.5(4)
C29 C30 C31 C32 0.3(4)
C28 C27 C32 C31 0.9(3)
C20 C27 C32 C31 -177.11(17)
C30 C31 C32 C27 -1.0(3)
C36 N4 C33 C34 -0.06(19)
Li2 N4 C33 C34 152.07(15)
Li1 N4 C33 C34 -144.1(2)
C36 N4 C33 C38 179.46(15)
Li2 N4 C33 C38 -28.41(18)
Li1 N4 C33 C38 35.4(3)
C36 N4 C33 Li2 -152.13(15)
Li1 N4 C33 Li2 63.9(2)
N4 C33 C34 C35 -0.3(2)
C38 C33 C34 C35 -179.82(17)
Li2 C33 C34 C35 48.8(3)
C33 C34 C35 C36 0.6(2)
C33 N4 C36 C35 0.45(19)
Li2 N4 C36 C35 -125.4(2)
Li1 N4 C36 C35 162.01(14)
C33 N4 C36 C37 -174.96(15)
Li2 N4 C36 C37 59.1(3)
Li1 N4 C36 C37 -13.41(19)
C33 N4 C36 Li1 -161.56(16)
Li2 N4 C36 Li1 72.5(2)
C34 C35 C36 N4 -0.7(2)
C34 C35 C36 C37 174.37(17)
C34 C35 C36 Li1 33.7(4)
C52 N6 C37 C36 177.17(16)
Li1 N6 C37 C36 6.1(2)
C52 N6 C37 Li1 171.1(2)
N4 C36 C37 N6 6.2(3)
C35 C36 C37 N6 -168.42(17)
Li1 C36 C37 N6 -4.42(16)
N4 C36 C37 Li1 10.62(15)
C35 C36 C37 Li1 -164.00(19)
C39 N5 C38 C33 -172.99(15)
Li2 N5 C38 C33 16.7(2)
C39 N5 C38 Li2 170.27(19)
N4 C33 C38 N5 10.0(3)
C34 C33 C38 N5 -170.57(17)
Li2 C33 C38 N5 -13.07(16)
N4 C33 C38 Li2 23.07(15)
C34 C33 C38 Li2 -157.5(2)
C38 N5 C39 C40 96.26(17)
Li2 N5 C39 C40 -98.5(2)
C38 N5 C39 C46 -143.10(15)
Li2 N5 C39 C46 22.1(3)
N5 C39 C40 C41 42.9(2)
C46 C39 C40 C41 -79.7(2)
N5 C39 C40 C45 -139.63(18)
C46 C39 C40 C45 97.8(2)
C45 C40 C41 C42 -0.3(3)
C39 C40 C41 C42 177.25(19)
C40 C41 C42 C43 0.7(4)
C41 C42 C43 C44 -1.1(4)
C42 C43 C44 C45 1.1(4)
C41 C40 C45 C44 0.3(3)
C39 C40 C45 C44 -177.2(2)
C43 C44 C45 C40 -0.7(4)
N5 C39 C46 C51 -47.3(2)
C40 C39 C46 C51 73.30(19)
N5 C39 C46 C47 137.85(16)
C40 C39 C46 C47 -101.56(18)
C51 C46 C47 C48 -0.8(3)
C39 C46 C47 C48 174.20(17)
C46 C47 C48 C49 0.6(3)
C47 C48 C49 C50 0.1(3)
C48 C49 C50 C51 -0.6(3)
C47 C46 C51 C50 0.3(3)
C39 C46 C51 C50 -174.56(17)
C49 C50 C51 C46 0.4(3)
C37 N6 C52 C53 17.3(2)
Li1 N6 C52 C53 -173.69(16)
C37 N6 C52 C59 143.60(17)
Li1 N6 C52 C59 -47.4(2)
N6 C52 C53 C58 74.5(2)
C59 C52 C53 C58 -50.4(2)
N6 C52 C53 C54 -102.6(2)
C59 C52 C53 C54 132.48(19)
C58 C53 C54 C55 0.4(3)
C52 C53 C54 C55 177.57(17)
C53 C54 C55 C56 -0.6(3)
C54 C55 C56 C57 0.2(3)
C55 C56 C57 C58 0.3(3)
C54 C53 C58 C57 0.0(3)
C52 C53 C58 C57 -177.07(17)
C56 C57 C58 C53 -0.4(3)
N6 C52 C59 C64 -34.7(2)
C53 C52 C59 C64 92.7(2)
N6 C52 C59 C60 146.10(17)
C53 C52 C59 C60 -86.5(2)
C64 C59 C60 C61 -0.1(3)
C52 C59 C60 C61 179.11(19)
C59 C60 C61 C62 -0.4(4)
C60 C61 C62 C63 0.3(4)
C61 C62 C63 C64 0.3(4)
C60 C59 C64 C63 0.6(3)
C52 C59 C64 C63 -178.6(2)
C62 C63 C64 C59 -0.7(4)
C68 N7 C65 C66 -0.20(18)
Li4 N7 C65 C66 133.3(2)
Li3 N7 C65 C66 -154.43(15)
C68 N7 C65 C70 176.35(15)
Li4 N7 C65 C70 -50.1(3)
Li3 N7 C65 C70 22.13(19)
C68 N7 C65 Li3 154.23(16)
Li4 N7 C65 Li3 -72.2(2)
N7 C65 C66 C67 0.7(2)
C70 C65 C66 C67 -175.54(17)
Li3 C65 C66 C67 -43.0(3)
C65 C66 C67 C68 -0.9(2)
C65 N7 C68 C67 -0.41(18)
Li4 N7 C68 C67 -155.77(15)
Li3 N7 C68 C67 131.6(2)
C65 N7 C68 C69 174.90(15)
Li4 N7 C68 C69 19.54(19)
Li3 N7 C68 C69 -53.1(3)
C65 N7 C68 Li4 155.36(16)
Li3 N7 C68 Li4 -72.6(2)
C66 C67 C68 N7 0.9(2)
C66 C67 C68 C69 -174.11(17)
C66 C67 C68 Li4 -41.1(4)
C71 N9 C69 C68 -179.61(14)
Li4 N9 C69 C68 -10.1(2)
C71 N9 C69 Li4 -169.48(19)
N7 C68 C69 N9 -7.8(2)
C67 C68 C69 N9 166.74(17)
Li4 C68 C69 N9 7.71(15)
N7 C68 C69 Li4 -15.47(15)
C67 C68 C69 Li4 159.03(19)
C83 N8 C70 C65 174.55(15)
Li3 N8 C70 C65 -11.4(2)
C83 N8 C70 Li3 -174.0(2)
N7 C65 C70 N8 -8.8(3)
C66 C65 C70 N8 167.16(17)
Li3 C65 C70 N8 8.71(16)
N7 C65 C70 Li3 -17.50(15)
C66 C65 C70 Li3 158.45(19)
C69 N9 C71 C78 -121.71(16)
Li4 N9 C71 C78 73.0(2)
C69 N9 C71 C72 114.02(16)
Li4 N9 C71 C72 -51.3(2)
N9 C71 C72 C77 107.7(2)
C78 C71 C72 C77 -15.1(3)
N9 C71 C72 C73 -71.92(19)
C78 C71 C72 C73 165.29(16)
C77 C72 C73 C74 1.5(3)
C71 C72 C73 C74 -178.87(17)
C72 C73 C74 C75 -0.1(3)
C73 C74 C75 C76 -1.5(3)
C74 C75 C76 C77 1.6(4)
C73 C72 C77 C76 -1.3(3)
C71 C72 C77 C76 179.0(2)
C75 C76 C77 C72 -0.2(4)
N9 C71 C78 C160 -32.8(2)
C72 C71 C78 C160 89.2(2)
N9 C71 C78 C79 148.63(17)
C72 C71 C78 C79 -89.4(2)
C160 C78 C79 C80 0.7(3)
C71 C78 C79 C80 179.32(18)
C78 C79 C80 C81 0.6(3)
C79 C80 C81 C82 -0.9(3)
C80 C81 C82 C160 0.1(3)
C70 N8 C83 C90 -97.51(18)
Li3 N8 C83 C90 91.0(2)
C70 N8 C83 C84 138.74(16)
Li3 N8 C83 C84 -32.8(3)
N8 C83 C84 C89 155.16(16)
C90 C83 C84 C89 34.7(2)
N8 C83 C84 C85 -27.2(2)
C90 C83 C84 C85 -147.69(17)
C89 C84 C85 C86 -2.5(3)
C83 C84 C85 C86 179.79(17)
C84 C85 C86 C87 1.3(3)
C85 C86 C87 C88 0.8(3)
C86 C87 C88 C89 -1.6(3)
C87 C88 C89 C84 0.4(3)
C85 C84 C89 C88 1.6(3)
C83 C84 C89 C88 179.35(18)
N8 C83 C90 C91 -57.4(2)
C84 C83 C90 C91 64.7(2)
N8 C83 C90 C95 121.24(19)
C84 C83 C90 C95 -116.70(19)
C95 C90 C91 C92 -0.5(3)
C83 C90 C91 C92 178.15(17)
C90 C91 C92 C93 0.9(3)
C91 C92 C93 C94 -0.6(3)
C92 C93 C94 C95 0.0(4)
C91 C90 C95 C94 -0.1(3)
C83 C90 C95 C94 -178.8(2)
C93 C94 C95 C90 0.3(4)
C99 N10 C96 C97 0.26(19)
Li3 N10 C96 C97 -153.91(15)
Li4 N10 C96 C97 140.7(2)
C99 N10 C96 C101 179.49(15)
Li3 N10 C96 C101 25.32(19)
Li4 N10 C96 C101 -40.0(3)
C99 N10 C96 Li3 154.17(16)
Li4 N10 C96 Li3 -65.3(2)
N10 C96 C97 C98 0.1(2)
C101 C96 C97 C98 -179.02(17)
Li3 C96 C97 C98 -46.6(4)
C96 C97 C98 C99 -0.5(2)
C96 N10 C99 C98 -0.58(19)
Li3 N10 C99 C98 128.6(2)
Li4 N10 C99 C98 -160.27(15)
C96 N10 C99 C100 174.39(15)
Li3 N10 C99 C100 -56.4(3)
Li4 N10 C99 C100 14.70(19)
C96 N10 C99 Li4 159.69(17)
Li3 N10 C99 Li4 -71.1(2)
C97 C98 C99 N10 0.7(2)
C97 C98 C99 C100 -173.91(17)
C97 C98 C99 Li4 -36.6(4)
C115 N11 C100 C99 -176.01(16)
Li4 N11 C100 C99 -6.4(2)
C115 N11 C100 Li4 -169.6(2)
N10 C99 C100 N11 -7.1(3)
C98 C99 C100 N11 167.01(18)
Li4 C99 C100 N11 4.65(16)
N10 C99 C100 Li4 -11.74(16)
C98 C99 C100 Li4 162.36(19)
C102 N12 C101 C96 175.97(15)
Li3 N12 C101 C96 -16.2(2)
N10 C96 C101 N12 -7.9(3)
C97 C96 C101 N12 171.18(18)
Li3 C96 C101 N12 12.58(16)
C101 N12 C102 C109 149.76(15)
Li3 N12 C102 C109 -12.0(3)
C101 N12 C102 C103 -88.46(18)
Li3 N12 C102 C103 109.8(2)
N12 C102 C103 C104 -15.4(3)
C109 C102 C103 C104 107.8(2)
N12 C102 C103 C108 164.99(19)
C109 C102 C103 C108 -71.8(2)
C108 C103 C104 C105 -0.8(4)
C102 C103 C104 C105 179.6(2)
C103 C104 C105 C106 2.7(5)
C104 C105 C106 C107 -2.2(5)
C105 C106 C107 C108 -0.1(6)
C104 C103 C108 C107 -1.5(4)
C102 C103 C108 C107 178.1(3)
C106 C107 C108 C103 2.0(5)
N12 C102 C109 C110 48.2(2)
C103 C102 C109 C110 -74.8(2)
N12 C102 C109 C114 -136.40(16)
C103 C102 C109 C114 100.59(19)
C114 C109 C110 C111 0.1(3)
C102 C109 C110 C111 175.60(17)
C109 C110 C111 C112 -0.5(3)
C110 C111 C112 C113 0.6(3)
C111 C112 C113 C114 -0.3(3)
C110 C109 C114 C113 0.2(3)
C102 C109 C114 C113 -175.27(17)
C112 C113 C114 C109 -0.1(3)
C100 N11 C115 C122 -146.87(17)
Li4 N11 C115 C122 45.9(2)
C100 N11 C115 C116 -19.9(2)
Li4 N11 C115 C116 172.93(16)
N11 C115 C116 C121 -71.5(2)
C122 C115 C116 C121 54.2(2)
N11 C115 C116 C117 107.43(19)
C122 C115 C116 C117 -126.89(19)
C121 C116 C117 C118 -0.5(3)
C115 C116 C117 C118 -179.40(16)
C116 C117 C118 C119 1.0(3)
C117 C118 C119 C120 -0.5(3)
C118 C119 C120 C121 -0.3(3)
C117 C116 C121 C120 -0.4(3)
C115 C116 C121 C120 178.50(17)
C119 C120 C121 C116 0.8(3)
N11 C115 C122 C127 33.7(2)
C116 C115 C122 C127 -94.8(2)
N11 C115 C122 C123 -147.76(17)
C116 C115 C122 C123 83.7(2)
C127 C122 C123 C124 -1.2(3)
C115 C122 C123 C124 -179.74(18)
C122 C123 C124 C125 1.2(4)
C123 C124 C125 C126 -0.6(5)
C124 C125 C126 C127 -0.1(5)
C123 C122 C127 C126 0.5(4)
C115 C122 C127 C126 179.0(2)
C125 C126 C127 C122 0.1(5)
C135 O2 C132 C133 8.8(3)
O2 C132 C133 C134 13.5(4)
C132 C133 C134 C135 -29.1(3)
C132 O2 C135 C134 -28.2(3)
C133 C134 C135 O2 35.4(3)
C139 O3 C136 C137 -21.0(3)
O3 C136 C137 C138 -1.5(3)
C136 C137 C138 C139 21.8(3)
C136 O3 C139 C138 35.3(2)
C137 C138 C139 O3 -34.9(2)
C81 C82 C160 C78 1.2(3)
C79 C78 C160 C82 -1.5(3)
C71 C78 C160 C82 179.85(16)
C1B O0AA C1AA C4AA -4.8(12)
C1D O0AA C1AA C4AA -33.8(8)
C1C C4AA C1AA O0AA 8.7(9)
C1A C4AA C1AA O0AA -20.1(8)
C1AA C4AA C1A C1D 56.1(8)
C1AA O0AA C1B C1C -1.3(17)
C6AA O5AA C9AA C8AA -37.7(7)
C9AA O5AA C6AA C0 23.0(7)
O5AA C9AA C8AA C0 38.0(6)
O5AA C6AA C0 C8AA 1.2(7)
C9AA C8AA C0 C6AA -22.7(6)
O0AA C1B C1C C4AA 6.7(15)
C1AA C4AA C1C C1B -9.2(12)
C1AA O0AA C1D C1A 67.9(8)
C4AA C1A C1D O0AA -75.1(8)
